data_4117285
loop_
_publ_author_name
'Yan-Zhen Zheng'
'Marco Evangelisti'
'Floriana Tuna'
'Richard E. P. Winpenny'

_publ_section_title
;
 Co-Ln Mixed-Metal Phosphonate Grids and Cages as Molecular Magnetic
 Refrigerants
;
_journal_name_full 'Journal of the American Chemical Society'
_journal_page_first 1057
_journal_page_last 1065
_journal_paper_doi 10.1021/ja208367k
_journal_volume 134
_journal_year 2012
_chemical_formula_sum 'C112 H222 Co8 N4 O73 P8 Tb8'
_chemical_formula_weight 4783.50
_chemical_name_systematic
; 
 ? 
;
_space_group_IT_number 15
_symmetry_cell_setting monoclinic
_symmetry_space_group_name_Hall '-C 2yc'
_symmetry_space_group_name_H-M 'C 1 2/c 1'
_atom_sites_solution_hydrogens geom
_atom_sites_solution_primary direct
_atom_sites_solution_secondary difmap
_audit_creation_method SHELXL-97
_cell_angle_alpha 90.00
_cell_angle_beta 102.0290(10)
_cell_angle_gamma 90.00
_cell_formula_units_Z 4
_cell_length_a 35.5222(17)
_cell_length_b 20.7264(11)
_cell_length_c 25.0267(12)
_cell_measurement_temperature 100(2)
_cell_volume 18021.3(16)
_computing_cell_refinement 'Bruker SMART'
_computing_data_collection 'Bruker SMART'
_computing_data_reduction 'Bruker SAINT'
_computing_molecular_graphics 'Bruker SHELXTL'
_computing_publication_material 'Bruker SHELXTL'
_computing_structure_refinement 'SHELXL-97 (Sheldrick, 1997)'
_computing_structure_solution 'SHELXS-97 (Sheldrick, 1990)'
_diffrn_ambient_temperature 100(2)
_diffrn_measured_fraction_theta_full 0.999
_diffrn_measured_fraction_theta_max 0.999
_diffrn_measurement_device_type 'CCD area detector'
_diffrn_measurement_method 'phi and omega scans'
_diffrn_radiation_monochromator graphite
_diffrn_radiation_source 'fine-focus sealed tube'
_diffrn_radiation_type MoK\a
_diffrn_radiation_wavelength 0.71073
_diffrn_reflns_av_R_equivalents 0.0356
_diffrn_reflns_av_sigmaI/netI 0.0427
_diffrn_reflns_limit_h_max 42
_diffrn_reflns_limit_h_min -37
_diffrn_reflns_limit_k_max 19
_diffrn_reflns_limit_k_min -24
_diffrn_reflns_limit_l_max 29
_diffrn_reflns_limit_l_min -28
_diffrn_reflns_number 45563
_diffrn_reflns_theta_full 25.00
_diffrn_reflns_theta_max 25.00
_diffrn_reflns_theta_min 1.14
_exptl_absorpt_coefficient_mu 3.961
_exptl_absorpt_correction_T_max 0.5880
_exptl_absorpt_correction_T_min 0.1482
_exptl_absorpt_correction_type multi-scan
_exptl_absorpt_process_details SADABS
_exptl_crystal_colour block
_exptl_crystal_density_diffrn 1.763
_exptl_crystal_description needle
_exptl_crystal_F_000 9448
_exptl_crystal_size_max 0.66
_exptl_crystal_size_mid 0.13
_exptl_crystal_size_min 0.11
_refine_diff_density_max 3.781
_refine_diff_density_min -3.782
_refine_diff_density_rms 0.220
_refine_ls_extinction_method none
_refine_ls_goodness_of_fit_ref 1.051
_refine_ls_hydrogen_treatment constr
_refine_ls_matrix_type full
_refine_ls_number_parameters 1330
_refine_ls_number_reflns 15868
_refine_ls_number_restraints 2221
_refine_ls_restrained_S_all 1.066
_refine_ls_R_factor_all 0.1357
_refine_ls_R_factor_gt 0.1003
_refine_ls_shift/su_max 0.001
_refine_ls_shift/su_mean 0.000
_refine_ls_structure_factor_coef Fsqd
_refine_ls_weighting_details 'calc w=1/[\s^2^(Fo^2^)+(0.0992P)^2^+778.1505P] where P=(Fo^2^+2Fc^2^)/3'
_refine_ls_weighting_scheme calc
_refine_ls_wR_factor_gt 0.2398
_refine_ls_wR_factor_ref 0.2754
_reflns_number_gt 11118
_reflns_number_total 15868
_reflns_threshold_expression >2sigma(I)
_cod_data_source_file ja208367k_si_018.cif
_cod_data_source_block cotbm
_cod_database_code 4117285

loop_
_symmetry_equiv_pos_as_xyz
'x, y, z'
'-x, y, -z+1/2'
'x+1/2, y+1/2, z'
'-x+1/2, y+1/2, -z+1/2'
'-x, -y, -z'
'x, -y, z-1/2'
'-x+1/2, -y+1/2, -z'
'x+1/2, -y+1/2, z-1/2'

loop_
_atom_site_label
_atom_site_type_symbol
_atom_site_fract_x
_atom_site_fract_y
_atom_site_fract_z
_atom_site_U_iso_or_equiv
_atom_site_adp_type
_atom_site_occupancy
_atom_site_symmetry_multiplicity
_atom_site_calc_flag
_atom_site_refinement_flags
_atom_site_disorder_assembly
_atom_site_disorder_group
Tb1 Tb 0.55996(2) 1.66773(4) 0.83851(4) 0.0694(3) Uani 1 1 d U . .
Tb2 Tb 0.63492(3) 1.53950(8) 0.89259(4) 0.1103(5) Uani 1 1 d U . .
Tb3 Tb 0.65214(3) 1.29574(6) 0.82188(4) 0.0974(4) Uani 1 1 d DU . .
Tb4 Tb 0.58797(6) 1.16372(9) 0.78202(9) 0.0661(4) Uani 0.5192(18) 1 d PDU . 1
O34 O 0.5953(4) 1.2699(8) 0.7674(11) 0.070(2) Uani 0.5192(18) 1 d PDU . 1
H34D H 0.5924 1.2827 0.7282 0.084 Uiso 0.5192(18) 1 calc PR . 1
C81 C 0.6524(7) 1.1535(11) 0.8740(8) 0.111(3) Uani 0.5192(18) 1 d PDU . 1
C90 C 0.6858(7) 1.1324(13) 0.9178(10) 0.120(4) Uani 0.5192(18) 1 d PDU . 1
O22 O 0.6421(8) 1.2078(12) 0.8517(11) 0.102(2) Uani 0.5192(18) 1 d PDU . 1
O38 O 0.6286(7) 1.1077(14) 0.8540(9) 0.110(3) Uani 0.5192(18) 1 d PDU . 1
C88 C 0.6708(10) 1.0845(17) 0.9558(10) 0.133(7) Uani 0.5192(18) 1 d PDU . 1
H88A H 0.6508 1.1054 0.9715 0.200 Uiso 0.5192(18) 1 calc PR . 1
H88B H 0.6921 1.0710 0.9852 0.200 Uiso 0.5192(18) 1 calc PR . 1
H88C H 0.6599 1.0466 0.9347 0.200 Uiso 0.5192(18) 1 calc PR . 1
C85 C 0.7146(8) 1.0999(18) 0.8901(15) 0.129(7) Uani 0.5192(18) 1 d PDU . 1
H85A H 0.7240 1.1310 0.8665 0.193 Uiso 0.5192(18) 1 calc PR . 1
H85B H 0.7022 1.0637 0.8680 0.193 Uiso 0.5192(18) 1 calc PR . 1
H85C H 0.7363 1.0839 0.9178 0.193 Uiso 0.5192(18) 1 calc PR . 1
C91 C 0.7041(10) 1.1903(17) 0.9507(15) 0.134(9) Uani 0.5192(18) 1 d PDU . 1
H91A H 0.7130 1.2211 0.9263 0.201 Uiso 0.5192(18) 1 calc PR . 1
H91B H 0.7261 1.1758 0.9787 0.201 Uiso 0.5192(18) 1 calc PR . 1
H91C H 0.6851 1.2112 0.9683 0.201 Uiso 0.5192(18) 1 calc PR . 1
Tb4' Tb 0.56808(7) 1.16402(10) 0.75424(10) 0.0661(4) Uani 0.4808(18) 1 d PU . 2
O34' O 0.5862(7) 1.2775(13) 0.7676(13) 0.066(2) Uani 0.4808(18) 1 d PU . 2
H34E H 0.5827 1.3001 0.7316 0.080 Uiso 0.4808(18) 1 calc PR . 2
C81' C 0.6524(9) 1.1718(14) 0.8654(15) 0.109(3) Uani 0.4808(18) 1 d PDU . 2
O22' O 0.6209(8) 1.1738(16) 0.8293(11) 0.096(2) Uani 0.4808(18) 1 d PDU . 2
O38' O 0.6811(8) 1.2084(15) 0.8850(13) 0.110(3) Uani 0.4808(18) 1 d PDU . 2
C90' C 0.6646(8) 1.1041(14) 0.8804(11) 0.119(3) Uani 0.4808(18) 1 d PDU . 2
C91' C 0.6321(12) 1.0617(18) 0.8866(19) 0.133(7) Uani 0.4808(18) 1 d PDU . 2
H91D H 0.6419 1.0187 0.8984 0.199 Uiso 0.4808(18) 1 calc PR . 2
H91E H 0.6138 1.0583 0.8514 0.199 Uiso 0.4808(18) 1 calc PR . 2
H91F H 0.6191 1.0801 0.9139 0.199 Uiso 0.4808(18) 1 calc PR . 2
C85' C 0.6827(13) 1.072(2) 0.8384(17) 0.136(7) Uani 0.4808(18) 1 d PDU . 2
H85D H 0.6886 1.0273 0.8488 0.205 Uiso 0.4808(18) 1 calc PR . 2
H85E H 0.7065 1.0951 0.8360 0.205 Uiso 0.4808(18) 1 calc PR . 2
H85F H 0.6648 1.0738 0.8028 0.205 Uiso 0.4808(18) 1 calc PR . 2
C88' C 0.6936(11) 1.099(2) 0.9328(15) 0.134(6) Uani 0.4808(18) 1 d PDU . 2
H88D H 0.7004 1.0539 0.9404 0.202 Uiso 0.4808(18) 1 calc PR . 2
H88E H 0.6827 1.1171 0.9625 0.202 Uiso 0.4808(18) 1 calc PR . 2
H88F H 0.7167 1.1236 0.9298 0.202 Uiso 0.4808(18) 1 calc PR . 2
Co1 Co 0.56247(6) 1.51659(10) 0.77636(8) 0.0548(5) Uani 1 1 d U . .
Co2 Co 0.5000 1.78641(17) 0.7500 0.0928(13) Uani 1 2 d SU . .
Co3 Co 0.55287(7) 1.31408(11) 0.81061(10) 0.0693(6) Uani 1 1 d DU . .
Co4 Co 0.71123(8) 1.4193(2) 0.91083(12) 0.1243(13) Uani 1 1 d U . .
Co5 Co 0.5000 1.0443(2) 0.7500 0.1224(14) Uani 1 2 d SU . .
P1 P 0.54297(13) 1.6649(2) 0.71269(19) 0.0634(10) Uani 1 1 d U . .
P2 P 0.65709(14) 1.4665(3) 0.7964(2) 0.0825(13) Uani 1 1 d U . .
P3 P 0.6283(5) 1.3786(10) 0.9175(7) 0.0949(14) Uani 0.50 1 d PU . 1
P3' P 0.6212(5) 1.3614(10) 0.9098(7) 0.0949(14) Uani 0.50 1 d PU . 2
P4 P 0.5014(4) 1.1676(5) 0.8162(5) 0.074(2) Uani 0.5192(18) 1 d PDU . 1
O23 O 0.5345(6) 1.2195(10) 0.8172(10) 0.074(2) Uani 0.5192(18) 1 d PDU . 1
O21 O 0.5181(8) 1.1059(11) 0.7915(12) 0.092(3) Uani 0.5192(18) 1 d PDU . 1
O36 O 0.4590(6) 1.1864(12) 0.7841(11) 0.077(4) Uani 0.5192(18) 1 d PDU . 1
C55 C 0.4996(6) 1.1487(10) 0.8879(14) 0.080(3) Uani 0.5192(18) 1 d PDU . 1
C56 C 0.4697(9) 1.0937(13) 0.8869(13) 0.082(4) Uani 0.5192(18) 1 d PDU . 1
H56A H 0.4677 1.0832 0.9244 0.124 Uiso 0.5192(18) 1 calc PR . 1
H56B H 0.4781 1.0553 0.8696 0.124 Uiso 0.5192(18) 1 calc PR . 1
H56C H 0.4446 1.1077 0.8661 0.124 Uiso 0.5192(18) 1 calc PR . 1
C57 C 0.5404(9) 1.1271(15) 0.9175(11) 0.087(4) Uani 0.5192(18) 1 d PDU . 1
H57A H 0.5402 1.1166 0.9556 0.131 Uiso 0.5192(18) 1 calc PR . 1
H57B H 0.5588 1.1621 0.9164 0.131 Uiso 0.5192(18) 1 calc PR . 1
H57C H 0.5481 1.0889 0.8993 0.131 Uiso 0.5192(18) 1 calc PR . 1
C80 C 0.4868(9) 1.2109(14) 0.9138(11) 0.082(4) Uani 0.5192(18) 1 d PDU . 1
H80A H 0.4847 1.2020 0.9516 0.123 Uiso 0.5192(18) 1 calc PR . 1
H80B H 0.4616 1.2249 0.8928 0.123 Uiso 0.5192(18) 1 calc PR . 1
H80C H 0.5057 1.2452 0.9135 0.123 Uiso 0.5192(18) 1 calc PR . 1
P4' P 0.5216(4) 1.1678(5) 0.8436(5) 0.0741(19) Uani 0.4808(18) 1 d PDU . 2
O23' O 0.5527(8) 1.2198(12) 0.8385(11) 0.073(3) Uani 0.4808(18) 1 d PU . 2
O21' O 0.5372(9) 1.1071(13) 0.8180(12) 0.089(3) Uani 0.4808(18) 1 d PU . 2
O36' O 0.4784(9) 1.1853(12) 0.8120(11) 0.070(3) Uani 0.4808(18) 1 d PU . 2
C55' C 0.5225(6) 1.1499(10) 0.9165(15) 0.080(4) Uani 0.4808(18) 1 d PDU . 2
C80' C 0.5111(10) 1.2114(15) 0.9426(12) 0.082(4) Uani 0.4808(18) 1 d PDU . 2
H80D H 0.5098 1.2027 0.9807 0.123 Uiso 0.4808(18) 1 calc PR . 2
H80E H 0.4859 1.2259 0.9225 0.123 Uiso 0.4808(18) 1 calc PR . 2
H80F H 0.5303 1.2450 0.9414 0.123 Uiso 0.4808(18) 1 calc PR . 2
C57' C 0.5632(9) 1.1288(16) 0.9432(12) 0.087(4) Uani 0.4808(18) 1 d PDU . 2
H57D H 0.5643 1.1186 0.9817 0.131 Uiso 0.4808(18) 1 calc PR . 2
H57E H 0.5812 1.1639 0.9407 0.131 Uiso 0.4808(18) 1 calc PR . 2
H57F H 0.5702 1.0906 0.9244 0.131 Uiso 0.4808(18) 1 calc PR . 2
C56' C 0.4935(10) 1.0960(14) 0.9182(14) 0.082(4) Uani 0.4808(18) 1 d PDU . 2
H56D H 0.4924 1.0867 0.9563 0.124 Uiso 0.4808(18) 1 calc PR . 2
H56E H 0.5014 1.0571 0.9012 0.124 Uiso 0.4808(18) 1 calc PR . 2
H56F H 0.4680 1.1095 0.8982 0.124 Uiso 0.4808(18) 1 calc PR . 2
O2 O 0.5607(3) 1.6120(5) 0.7535(4) 0.0599(18) Uani 1 1 d U . .
O3 O 0.5699(3) 1.5567(6) 0.8520(4) 0.0696(17) Uani 1 1 d U . .
H3D H 0.5522 1.5376 0.8740 0.084 Uiso 1 1 calc R . .
O4 O 0.5430(3) 1.7249(5) 0.7497(5) 0.074(2) Uani 1 1 d U . .
O5 O 0.6221(3) 1.5095(7) 0.7970(5) 0.079(2) Uani 1 1 d U . .
O6 O 0.5031(3) 1.6495(5) 0.6799(5) 0.065(2) Uani 1 1 d U . .
O7 O 0.6131(3) 1.4387(8) 0.9066(4) 0.0947(19) Uani 1 1 d U . .
O9 O 0.6477(3) 1.3955(7) 0.7869(4) 0.077(2) Uani 1 1 d U . .
O10 O 0.5646(4) 1.6569(7) 0.9300(5) 0.089(3) Uani 1 1 d DU . .
O46 O 0.6015(4) 1.3244(7) 0.8685(5) 0.086(2) Uani 1 1 d U . .
O45 O 0.6829(3) 1.4801(8) 0.8537(5) 0.094(2) Uani 1 1 d U . .
O20 O 0.5760(12) 1.0628(18) 0.7313(15) 0.110(4) Uani 0.5192(18) 1 d PU . 1
O20' O 0.5883(13) 1.062(2) 0.7539(17) 0.113(4) Uani 0.4808(18) 1 d PU . 2
O24 O 0.5298(11) 0.9873(15) 0.7163(15) 0.117(5) Uani 0.5192(18) 1 d PU . 1
O24' O 0.5477(12) 0.9810(16) 0.7497(17) 0.116(5) Uani 0.4808(18) 1 d PU . 2
C21 C 0.5732(6) 1.6790(9) 0.6636(9) 0.084(4) Uani 1 1 d U . .
O13 O 0.5530(5) 1.7723(7) 0.8617(7) 0.120(4) Uani 1 1 d U . .
C24 C 0.6831(6) 1.4946(11) 0.7456(8) 0.088(4) Uani 1 1 d U . .
O14 O 0.6719(9) 1.365(2) 0.9125(13) 0.096(3) Uani 0.5192(18) 1 d PU . 1
O14' O 0.6621(9) 1.349(2) 0.9051(14) 0.095(2) Uani 0.4808(18) 1 d PU . 2
O16 O 0.7176(4) 1.3085(9) 0.8394(7) 0.116(3) Uani 1 1 d DU . .
C27 C 0.5280(6) 1.6324(14) 1.0143(9) 0.114(6) Uani 1 1 d U . .
H27A H 0.5209 1.6293 1.0499 0.172 Uiso 1 1 calc R . .
H27B H 0.5114 1.6041 0.9882 0.172 Uiso 1 1 calc R . .
H27C H 0.5249 1.6770 1.0012 0.172 Uiso 1 1 calc R . .
O11 O 0.6111(4) 1.5843(9) 0.9618(6) 0.113(3) Uani 1 1 d DU . .
C29 C 0.5464(9) 1.8739(12) 0.9037(13) 0.132(5) Uani 1 1 d U . .
O17 O 0.7553(4) 1.3795(9) 0.8890(6) 0.114(3) Uani 1 1 d DU . .
C34 C 0.6563(6) 1.4864(11) 0.6893(8) 0.094(5) Uani 1 1 d U . .
H34A H 0.6697 1.4998 0.6607 0.141 Uiso 1 1 calc R . .
H34B H 0.6333 1.5132 0.6875 0.141 Uiso 1 1 calc R . .
H34C H 0.6486 1.4411 0.6839 0.141 Uiso 1 1 calc R . .
O19 O 0.6665(4) 1.2445(7) 0.7466(6) 0.097(3) Uani 1 1 d U . .
O18 O 0.6154(8) 1.1722(14) 0.7036(12) 0.089(3) Uani 0.5192(18) 1 d PU . 1
O18' O 0.6338(9) 1.1681(15) 0.7297(13) 0.089(4) Uani 0.4808(18) 1 d PU . 2
C38 C 0.5568(6) 1.7349(9) 0.6258(9) 0.094(5) Uani 1 1 d U . .
H38A H 0.5732 1.7425 0.5994 0.141 Uiso 1 1 calc R . .
H38B H 0.5560 1.7740 0.6475 0.141 Uiso 1 1 calc R . .
H38C H 0.5307 1.7241 0.6062 0.141 Uiso 1 1 calc R . .
O15 O 0.7393(4) 1.4701(11) 0.9746(6) 0.140(4) Uani 1 1 d DU . .
C47 C 0.5742(6) 1.6151(9) 0.6324(8) 0.085(4) Uani 1 1 d U . .
H47A H 0.5906 1.6202 0.6056 0.127 Uiso 1 1 calc R . .
H47B H 0.5481 1.6036 0.6134 0.127 Uiso 1 1 calc R . .
H47C H 0.5846 1.5808 0.6582 0.127 Uiso 1 1 calc R . .
C46 C 0.5724(10) 1.9239(13) 0.8873(13) 0.153(7) Uani 1 1 d U . .
H46A H 0.5804 1.9545 0.9173 0.229 Uiso 1 1 calc R . .
H46B H 0.5586 1.9469 0.8549 0.229 Uiso 1 1 calc R . .
H46C H 0.5952 1.9027 0.8789 0.229 Uiso 1 1 calc R . .
O12 O 0.5083(18) 1.841(3) 0.810(3) 0.116(5) Uani 0.5192(18) 1 d PU . 1
O12' O 0.5172(19) 1.843(4) 0.819(3) 0.115(5) Uani 0.4808(18) 1 d PU . 2
C53 C 0.5820(5) 1.6186(10) 0.9680(7) 0.100(3) Uani 1 1 d DU . .
C54 C 0.6267(7) 1.2719(13) 0.9863(9) 0.149(7) Uani 1 1 d DU . .
H54B H 0.6302 1.2554 0.9518 0.179 Uiso 1 1 d R . .
H54C H 0.6506 1.2671 1.0116 0.179 Uiso 1 1 d R . .
H54A H 0.6077 1.2457 0.9987 0.179 Uiso 1 1 d R . .
C58 C 0.6436(6) 1.3802(14) 1.0238(7) 0.148(7) Uani 1 1 d DU . .
H58A H 0.6412 1.3643 1.0598 0.222 Uiso 1 1 calc R . .
H58B H 0.6365 1.4259 1.0204 0.222 Uiso 1 1 calc R . .
H58C H 0.6703 1.3752 1.0196 0.222 Uiso 1 1 calc R . .
C59 C 0.7503(5) 1.3314(10) 0.8582(9) 0.119(3) Uani 1 1 d DU . .
C60 C 0.6175(5) 1.3424(12) 0.9803(7) 0.137(6) Uani 1 1 d DU . .
C61 C 0.5089(10) 1.9113(14) 0.9084(14) 0.164(8) Uani 1 1 d U . .
H61A H 0.5148 1.9421 0.9387 0.246 Uiso 1 1 calc R . .
H61B H 0.4894 1.8806 0.9152 0.246 Uiso 1 1 calc R . .
H61C H 0.4990 1.9346 0.8743 0.246 Uiso 1 1 calc R . .
C62 C 0.5760(5) 1.3534(17) 0.9817(9) 0.147(8) Uani 1 1 d DU . .
H62A H 0.5703 1.3335 1.0147 0.221 Uiso 1 1 calc R . .
H62B H 0.5596 1.3340 0.9493 0.221 Uiso 1 1 calc R . .
H62C H 0.5709 1.3998 0.9822 0.221 Uiso 1 1 calc R . .
C63 C 0.6518(7) 1.2043(11) 0.7118(10) 0.094(3) Uani 1 1 d U . .
C71 C 0.5351(9) 1.8251(12) 0.8572(13) 0.118(4) Uani 1 1 d U . .
C74 C 0.5626(10) 1.8407(13) 0.9557(12) 0.146(7) Uani 1 1 d U . .
H74A H 0.5696 1.8727 0.9850 0.219 Uiso 1 1 calc R . .
H74B H 0.5856 1.8164 0.9520 0.219 Uiso 1 1 calc R . .
H74C H 0.5434 1.8110 0.9647 0.219 Uiso 1 1 calc R . .
C82 C 0.7033(7) 1.1476(11) 0.6806(10) 0.110(6) Uani 1 1 d U . .
H82A H 0.7220 1.1658 0.7112 0.164 Uiso 1 1 calc R . .
H82B H 0.7159 1.1395 0.6499 0.164 Uiso 1 1 calc R . .
H82C H 0.6932 1.1069 0.6919 0.164 Uiso 1 1 calc R . .
C87 C 0.6409(7) 1.1683(12) 0.6143(10) 0.115(5) Uani 1 1 d U . .
H87A H 0.6199 1.1993 0.6030 0.172 Uiso 1 1 calc R . .
H87B H 0.6304 1.1277 0.6250 0.172 Uiso 1 1 calc R . .
H87C H 0.6537 1.1603 0.5838 0.172 Uiso 1 1 calc R . .
C48 C 0.6389(7) 0.9708(13) 0.7560(11) 0.155(7) Uani 1 1 d DU . .
H48A H 0.6583 0.9422 0.7458 0.233 Uiso 1 1 calc R . .
H48B H 0.6373 0.9625 0.7940 0.233 Uiso 1 1 calc R . .
H48C H 0.6464 1.0158 0.7521 0.233 Uiso 1 1 calc R . .
C92 C 0.7192(6) 1.4543(11) 0.7487(8) 0.095(5) Uani 1 1 d U . .
H92A H 0.7326 1.4683 0.7203 0.142 Uiso 1 1 calc R . .
H92B H 0.7121 1.4087 0.7432 0.142 Uiso 1 1 calc R . .
H92C H 0.7362 1.4599 0.7847 0.142 Uiso 1 1 calc R . .
C93 C 0.5812(8) 1.5556(15) 1.0526(10) 0.131(6) Uani 1 1 d U . .
H93A H 0.5718 1.5571 1.0867 0.197 Uiso 1 1 calc R . .
H93B H 0.6094 1.5550 1.0610 0.197 Uiso 1 1 calc R . .
H93C H 0.5715 1.5166 1.0322 0.197 Uiso 1 1 calc R . .
C95 C 0.6867(7) 1.2605(11) 0.6475(9) 0.105(5) Uani 1 1 d U . .
H95A H 0.7060 1.2762 0.6787 0.158 Uiso 1 1 calc R . .
H95B H 0.6660 1.2923 0.6381 0.158 Uiso 1 1 calc R . .
H95C H 0.6989 1.2540 0.6162 0.158 Uiso 1 1 calc R . .
C97 C 0.6699(7) 1.1956(11) 0.6627(9) 0.096(4) Uani 1 1 d U . .
C100 C 0.5676(6) 1.6129(14) 1.0194(9) 0.107(4) Uani 1 1 d U . .
C103 C 0.6140(6) 1.6956(12) 0.6965(10) 0.105(5) Uani 1 1 d U . .
H10A H 0.6313 1.7029 0.6713 0.157 Uiso 1 1 calc R . .
H10B H 0.6237 1.6598 0.7211 0.157 Uiso 1 1 calc R . .
H10C H 0.6127 1.7348 0.7181 0.157 Uiso 1 1 calc R . .
C50 C 0.5721(7) 1.0033(10) 0.7337(10) 0.120(4) Uani 1 1 d DU . .
C146 C 0.6930(7) 1.5657(12) 0.7551(10) 0.110(5) Uani 1 1 d U . .
H14A H 0.7069 1.5809 0.7274 0.164 Uiso 1 1 calc R . .
H14B H 0.7093 1.5714 0.7915 0.164 Uiso 1 1 calc R . .
H14C H 0.6693 1.5907 0.7524 0.164 Uiso 1 1 calc R . .
C150 C 0.5917(8) 1.6719(15) 1.0545(10) 0.140(7) Uani 1 1 d U . .
H15A H 0.5853 1.6740 1.0907 0.211 Uiso 1 1 calc R . .
H15B H 0.5848 1.7128 1.0353 0.211 Uiso 1 1 calc R . .
H15C H 0.6193 1.6642 1.0585 0.211 Uiso 1 1 calc R . .
O25 O 0.6219(6) 1.6677(16) 0.8502(14) 0.105(2) Uani 0.5192(18) 1 d PDU . 1
O26 O 0.6820(7) 1.6397(18) 0.8824(12) 0.126(3) Uani 0.5192(18) 1 d PDU . 1
C75 C 0.6571(7) 1.6851(14) 0.8683(16) 0.120(3) Uani 0.5192(18) 1 d PDU . 1
C4 C 0.6688(7) 1.7543(14) 0.8733(11) 0.125(4) Uani 0.5192(18) 1 d PDU . 1
C36 C 0.6452(11) 1.790(2) 0.8243(16) 0.137(7) Uani 0.5192(18) 1 d PDU . 1
H36A H 0.6513 1.7723 0.7907 0.206 Uiso 0.5192(18) 1 calc PR . 1
H36B H 0.6514 1.8357 0.8272 0.206 Uiso 0.5192(18) 1 calc PR . 1
H36C H 0.6177 1.7836 0.8236 0.206 Uiso 0.5192(18) 1 calc PR . 1
C37 C 0.7108(10) 1.760(2) 0.8731(16) 0.130(6) Uani 0.5192(18) 1 d PDU . 1
H37A H 0.7158 1.7410 0.8394 0.195 Uiso 0.5192(18) 1 calc PR . 1
H37B H 0.7258 1.7367 0.9046 0.195 Uiso 0.5192(18) 1 calc PR . 1
H37C H 0.7183 1.8054 0.8752 0.195 Uiso 0.5192(18) 1 calc PR . 1
C77 C 0.6596(10) 1.780(2) 0.9255(16) 0.126(6) Uani 0.5192(18) 1 d PDU . 1
H77A H 0.6737 1.7549 0.9565 0.189 Uiso 0.5192(18) 1 calc PR . 1
H77B H 0.6319 1.7761 0.9238 0.189 Uiso 0.5192(18) 1 calc PR . 1
H77C H 0.6672 1.8253 0.9300 0.189 Uiso 0.5192(18) 1 calc PR . 1
O25' O 0.6303(7) 1.6464(19) 0.8622(15) 0.108(2) Uani 0.4808(18) 1 d PDU . 2
O26' O 0.6858(9) 1.6103(19) 0.9089(13) 0.126(3) Uani 0.4808(18) 1 d PDU . 2
C75' C 0.6654(8) 1.6580(19) 0.8860(16) 0.121(3) Uani 0.4808(18) 1 d PDU . 2
C4' C 0.6823(8) 1.7237(19) 0.8958(12) 0.126(4) Uani 0.4808(18) 1 d PDU . 2
C77' C 0.6766(12) 1.744(3) 0.9486(17) 0.130(7) Uani 0.4808(18) 1 d PDU . 2
H77D H 0.6882 1.7871 0.9571 0.195 Uiso 0.4808(18) 1 calc PR . 2
H77E H 0.6887 1.7136 0.9766 0.195 Uiso 0.4808(18) 1 calc PR . 2
H77F H 0.6489 1.7468 0.9480 0.195 Uiso 0.4808(18) 1 calc PR . 2
C37' C 0.7226(10) 1.719(3) 0.8950(19) 0.142(7) Uani 0.4808(18) 1 d PDU . 2
H37D H 0.7348 1.7611 0.9029 0.213 Uiso 0.4808(18) 1 calc PR . 2
H37E H 0.7256 1.7043 0.8588 0.213 Uiso 0.4808(18) 1 calc PR . 2
H37F H 0.7349 1.6877 0.9227 0.213 Uiso 0.4808(18) 1 calc PR . 2
C36' C 0.6622(13) 1.765(2) 0.8525(18) 0.134(6) Uani 0.4808(18) 1 d PDU . 2
H36D H 0.6723 1.8086 0.8578 0.201 Uiso 0.4808(18) 1 calc PR . 2
H36E H 0.6346 1.7648 0.8531 0.201 Uiso 0.4808(18) 1 calc PR . 2
H36F H 0.6658 1.7481 0.8173 0.201 Uiso 0.4808(18) 1 calc PR . 2
C127 C 0.7837(5) 1.2953(10) 0.8417(8) 0.125(3) Uani 0.5192(18) 1 d PDU . 1
C39 C 0.8212(6) 1.327(2) 0.8657(15) 0.126(6) Uani 0.5192(18) 1 d PDU . 1
H39A H 0.8319 1.3467 0.8365 0.188 Uiso 0.5192(18) 1 calc PR . 1
H39B H 0.8392 1.2948 0.8849 0.188 Uiso 0.5192(18) 1 calc PR . 1
H39C H 0.8170 1.3605 0.8915 0.188 Uiso 0.5192(18) 1 calc PR . 1
C2 C 0.7769(13) 1.2962(19) 0.7794(10) 0.137(6) Uani 0.5192(18) 1 d PDU . 1
H2A H 0.7507 1.2811 0.7641 0.205 Uiso 0.5192(18) 1 calc PR . 1
H2B H 0.7955 1.2678 0.7674 0.205 Uiso 0.5192(18) 1 calc PR . 1
H2C H 0.7800 1.3403 0.7669 0.205 Uiso 0.5192(18) 1 calc PR . 1
C3 C 0.7834(6) 1.2263(10) 0.8608(10) 0.133(4) Uani 0.5192(18) 1 d PDU . 1
H3A H 0.8048 1.2027 0.8507 0.199 Uiso 0.5192(18) 1 calc PR . 1
H3B H 0.7590 1.2059 0.8435 0.199 Uiso 0.5192(18) 1 calc PR . 1
H3C H 0.7862 1.2254 0.9006 0.199 Uiso 0.5192(18) 1 calc PR . 1
C227 C 0.7837(5) 1.2953(10) 0.8417(8) 0.125(3) Uani 0.4808(18) 1 d PDU . 2
C2' C 0.7859(16) 1.301(2) 0.7904(19) 0.136(6) Uani 0.4808(18) 1 d PDU . 2
H2D H 0.7617 1.2861 0.7672 0.203 Uiso 0.4808(18) 1 calc PR . 2
H2E H 0.8072 1.2743 0.7834 0.203 Uiso 0.4808(18) 1 calc PR . 2
H2F H 0.7903 1.3460 0.7823 0.203 Uiso 0.4808(18) 1 calc PR . 2
C39' C 0.8184(11) 1.322(2) 0.8801(16) 0.126(6) Uani 0.4808(18) 1 d PDU . 2
H39D H 0.8416 1.2996 0.8741 0.189 Uiso 0.4808(18) 1 calc PR . 2
H39E H 0.8157 1.3150 0.9179 0.189 Uiso 0.4808(18) 1 calc PR . 2
H39F H 0.8206 1.3681 0.8734 0.189 Uiso 0.4808(18) 1 calc PR . 2
C3' C 0.7834(6) 1.2263(10) 0.8608(10) 0.133(4) Uani 0.4808(18) 1 d PDU . 2
HD H 0.8067 1.2043 0.8552 0.199 Uiso 0.4808(18) 1 calc PR . 2
HE H 0.7607 1.2042 0.8399 0.199 Uiso 0.4808(18) 1 calc PR . 2
HF H 0.7827 1.2255 0.8997 0.199 Uiso 0.4808(18) 1 calc PR . 2
C44 C 0.6046(8) 0.9690(13) 0.6630(10) 0.152(7) Uani 1 1 d DU . .
H44A H 0.6238 0.9394 0.6538 0.227 Uiso 1 1 calc R . .
H44B H 0.6125 1.0136 0.6584 0.227 Uiso 1 1 calc R . .
H44C H 0.5796 0.9609 0.6388 0.227 Uiso 1 1 calc R . .
C45 C 0.6014(6) 0.9585(9) 0.7202(8) 0.130(4) Uani 1 1 d DU . .
C43 C 0.5900(8) 0.8912(9) 0.7270(11) 0.149(7) Uani 1 1 d DU . .
H43A H 0.6088 0.8620 0.7163 0.224 Uiso 1 1 calc R . .
H43B H 0.5646 0.8833 0.7039 0.224 Uiso 1 1 calc R . .
H43C H 0.5890 0.8836 0.7653 0.224 Uiso 1 1 calc R . .
N1 N 0.5633(8) 1.4118(13) 0.7211(11) 0.064(3) Uani 0.50 1 d PU . 1
O31 O 0.5666(8) 1.3648(12) 0.6917(10) 0.071(5) Uani 0.50 1 d PU . 1
O32 O 0.5612(7) 1.4064(10) 0.7722(9) 0.066(3) Uani 0.50 1 d PU . 1
O33 O 0.5636(7) 1.4682(12) 0.7049(10) 0.061(3) Uani 0.50 1 d PU A 1
N2 N 0.4848(9) 1.3376(13) 0.8159(12) 0.069(3) Uani 0.50 1 d PU . 1
O28 O 0.5148(13) 1.3437(13) 0.8545(19) 0.068(3) Uani 0.50 1 d PU . 1
O29 O 0.4940(7) 1.3209(10) 0.7691(9) 0.067(3) Uani 0.50 1 d PU . 1
O30 O 0.4528(8) 1.3464(13) 0.8235(11) 0.076(5) Uani 0.50 1 d PU . 1
N1' N 0.5251(8) 1.4166(14) 0.8442(11) 0.068(3) Uani 0.50 1 d PU . 2
O31' O 0.5147(8) 1.4621(13) 0.8712(11) 0.076(5) Uani 0.50 1 d PU . 2
O32' O 0.5456(7) 1.4228(11) 0.8076(9) 0.068(3) Uani 0.50 1 d PU . 2
O33' O 0.5174(13) 1.3607(14) 0.8553(18) 0.067(3) Uani 0.50 1 d PU . 2
N2' N 0.5126(8) 1.4949(13) 0.6854(11) 0.065(4) Uani 0.50 1 d PU . 2
O28' O 0.4961(6) 1.5097(10) 0.7260(8) 0.060(4) Uani 0.50 1 d PU . 2
O29' O 0.5491(7) 1.4880(12) 0.6962(10) 0.063(3) Uani 0.50 1 d PU B 2
O30' O 0.4949(8) 1.4869(13) 0.6393(11) 0.073(5) Uani 0.50 1 d PU . 2
O8 O 0.6833(10) 1.503(3) 0.9705(17) 0.137(4) Uani 0.5192(18) 1 d PDU . 1
C42 C 0.7171(9) 1.503(2) 0.994(2) 0.139(4) Uani 0.5192(18) 1 d PDU . 1
C32 C 0.7309(6) 1.5428(18) 1.0425(16) 0.145(4) Uani 0.5192(18) 1 d PDU . 1
C51 C 0.7280(10) 1.5133(18) 1.0959(14) 0.161(7) Uani 0.5192(18) 1 d PDU . 1
H51A H 0.7432 1.4736 1.1015 0.241 Uiso 0.5192(18) 1 calc PR . 1
H51B H 0.7010 1.5033 1.0958 0.241 Uiso 0.5192(18) 1 calc PR . 1
H51C H 0.7378 1.5438 1.1255 0.241 Uiso 0.5192(18) 1 calc PR . 1
C40 C 0.7086(11) 1.6054(14) 1.0433(15) 0.155(6) Uani 0.5192(18) 1 d PDU . 1
H40A H 0.6818 1.5956 1.0442 0.233 Uiso 0.5192(18) 1 calc PR . 1
H40B H 0.7096 1.6306 1.0105 0.233 Uiso 0.5192(18) 1 calc PR . 1
H40C H 0.7202 1.6304 1.0759 0.233 Uiso 0.5192(18) 1 calc PR . 1
C41 C 0.7720(5) 1.5651(15) 1.0501(9) 0.153(5) Uani 0.5192(18) 1 d PDU . 1
H41A H 0.7880 1.5296 1.0417 0.229 Uiso 0.5192(18) 1 calc PR . 1
H41B H 0.7812 1.5788 1.0881 0.229 Uiso 0.5192(18) 1 calc PR . 1
H41C H 0.7734 1.6015 1.0256 0.229 Uiso 0.5192(18) 1 calc PR . 1
O8' O 0.6826(11) 1.529(3) 0.9622(18) 0.136(3) Uani 0.4808(18) 1 d PDU . 2
C51' C 0.7080(11) 1.562(3) 1.0746(15) 0.149(6) Uani 0.4808(18) 1 d PDU . 2
H51D H 0.7146 1.5186 1.0901 0.224 Uiso 0.4808(18) 1 calc PR . 2
H51E H 0.6803 1.5634 1.0588 0.224 Uiso 0.4808(18) 1 calc PR . 2
H51F H 0.7145 1.5941 1.1034 0.224 Uiso 0.4808(18) 1 calc PR . 2
C32' C 0.7300(7) 1.575(2) 1.0311(17) 0.147(4) Uani 0.4808(18) 1 d PDU . 2
C40' C 0.7205(13) 1.6405(19) 1.007(2) 0.158(8) Uani 0.4808(18) 1 d PDU . 2
H40D H 0.7342 1.6475 0.9773 0.237 Uiso 0.4808(18) 1 calc PR . 2
H40E H 0.7285 1.6732 1.0354 0.237 Uiso 0.4808(18) 1 calc PR . 2
H40F H 0.6927 1.6438 0.9928 0.237 Uiso 0.4808(18) 1 calc PR . 2
C42' C 0.7163(10) 1.525(3) 0.985(2) 0.140(4) Uani 0.4808(18) 1 d PDU . 2
C41' C 0.7720(5) 1.5651(15) 1.0501(9) 0.153(5) Uani 0.4808(18) 1 d PDU . 2
H41D H 0.7854 1.5820 1.0227 0.229 Uiso 0.4808(18) 1 calc PR . 2
H41E H 0.7775 1.5190 1.0556 0.229 Uiso 0.4808(18) 1 calc PR . 2
H41F H 0.7807 1.5881 1.0847 0.229 Uiso 0.4808(18) 1 calc PR . 2
O2W O 0.6751(16) 1.005(3) 1.066(2) 0.21(2) Uiso 0.50 1 d P C 2
H2WA H 0.6609 0.9718 1.0628 0.256 Uiso 0.50 1 d PR C 2
H2WB H 0.6922 1.0105 1.0953 0.256 Uiso 0.50 1 d PR C 2

loop_
_atom_site_aniso_label
_atom_site_aniso_U_11
_atom_site_aniso_U_22
_atom_site_aniso_U_33
_atom_site_aniso_U_23
_atom_site_aniso_U_13
_atom_site_aniso_U_12
Tb1 0.0677(5) 0.0646(5) 0.0889(6) -0.0274(4) 0.0461(4) -0.0146(4)
Tb2 0.0574(5) 0.1983(13) 0.0738(6) -0.0542(7) 0.0099(4) 0.0389(7)
Tb3 0.0930(7) 0.1368(10) 0.0751(6) 0.0247(6) 0.0468(5) 0.0611(7)
Tb4 0.0781(12) 0.0566(6) 0.0767(12) 0.0055(8) 0.0467(8) 0.0132(8)
O34 0.080(4) 0.068(3) 0.071(4) 0.003(3) 0.039(3) 0.012(3)
C81 0.108(5) 0.128(5) 0.104(5) 0.022(5) 0.036(4) 0.058(4)
C90 0.119(8) 0.132(8) 0.111(8) 0.026(7) 0.031(6) 0.061(7)
O22 0.094(5) 0.123(5) 0.092(6) 0.015(4) 0.029(4) 0.047(4)
O38 0.110(6) 0.121(5) 0.108(6) 0.028(5) 0.044(5) 0.058(5)
C88 0.129(15) 0.152(15) 0.125(14) 0.035(11) 0.041(11) 0.058(13)
C85 0.122(12) 0.148(14) 0.123(13) 0.021(12) 0.038(10) 0.062(11)
C91 0.130(18) 0.142(15) 0.127(18) 0.014(13) 0.020(13) 0.058(13)
Tb4' 0.0781(12) 0.0566(6) 0.0767(12) 0.0055(8) 0.0467(8) 0.0132(8)
O34' 0.076(4) 0.067(4) 0.067(4) 0.001(3) 0.039(3) 0.013(3)
C81' 0.104(6) 0.129(4) 0.100(6) 0.022(5) 0.037(4) 0.054(4)
O22' 0.093(4) 0.115(4) 0.090(5) 0.018(4) 0.044(4) 0.052(3)
O38' 0.103(6) 0.132(6) 0.101(6) 0.019(5) 0.032(5) 0.056(5)
C90' 0.117(7) 0.132(5) 0.112(7) 0.025(6) 0.034(6) 0.057(6)
C91' 0.135(12) 0.136(12) 0.129(15) 0.031(13) 0.032(11) 0.046(11)
C85' 0.137(15) 0.143(14) 0.133(13) 0.009(13) 0.038(11) 0.064(13)
C88' 0.132(11) 0.150(12) 0.122(11) 0.032(10) 0.030(9) 0.054(11)
Co1 0.0534(11) 0.0572(12) 0.0564(11) -0.0079(9) 0.0179(9) 0.0036(9)
Co2 0.109(3) 0.0486(19) 0.147(3) 0.000 0.087(3) 0.000
Co3 0.0916(15) 0.0571(12) 0.0733(14) 0.0096(10) 0.0492(12) 0.0206(11)
Co4 0.0611(15) 0.233(4) 0.0784(18) -0.022(2) 0.0129(13) 0.0545(19)
Co5 0.165(3) 0.065(2) 0.180(3) 0.000 0.135(3) 0.000
P1 0.067(2) 0.054(2) 0.084(2) -0.0021(18) 0.0483(19) -0.0047(18)
P2 0.065(2) 0.122(3) 0.064(2) -0.016(2) 0.0218(19) 0.032(2)
P3 0.073(3) 0.166(4) 0.048(3) 0.003(3) 0.016(2) 0.058(3)
P3' 0.073(3) 0.166(4) 0.048(3) 0.003(3) 0.016(2) 0.058(3)
P4 0.093(4) 0.057(3) 0.090(5) 0.013(4) 0.060(4) 0.019(4)
O23 0.091(5) 0.059(4) 0.090(7) 0.021(4) 0.058(5) 0.028(4)
O21 0.116(5) 0.061(4) 0.127(6) 0.016(5) 0.087(5) 0.016(4)
O36 0.090(5) 0.068(5) 0.082(5) 0.003(4) 0.038(4) 0.006(4)
C55 0.098(8) 0.067(7) 0.091(6) 0.027(6) 0.057(6) 0.028(7)
C56 0.102(9) 0.070(8) 0.092(10) 0.029(8) 0.057(8) 0.024(8)
C57 0.100(9) 0.079(9) 0.096(8) 0.028(9) 0.051(7) 0.026(8)
C80 0.105(11) 0.075(8) 0.085(9) 0.020(8) 0.060(8) 0.024(8)
P4' 0.094(5) 0.058(3) 0.089(5) 0.028(3) 0.063(4) 0.034(3)
O23' 0.091(6) 0.064(4) 0.083(7) 0.028(4) 0.058(6) 0.039(4)
O21' 0.115(7) 0.062(5) 0.114(7) 0.032(5) 0.082(5) 0.039(5)
O36' 0.090(6) 0.055(6) 0.084(6) 0.015(6) 0.058(5) 0.022(5)
C55' 0.098(9) 0.069(8) 0.090(7) 0.029(7) 0.058(6) 0.028(8)
C80' 0.105(11) 0.075(8) 0.085(9) 0.020(8) 0.060(8) 0.024(8)
C57' 0.100(9) 0.079(9) 0.096(8) 0.028(9) 0.051(7) 0.026(8)
C56' 0.102(9) 0.070(8) 0.092(10) 0.029(8) 0.057(8) 0.024(8)
O2 0.066(5) 0.053(3) 0.071(4) -0.012(3) 0.038(4) -0.008(4)
O3 0.069(4) 0.087(4) 0.057(4) -0.016(3) 0.022(4) 0.025(3)
O4 0.078(5) 0.051(4) 0.109(5) -0.012(3) 0.056(4) -0.012(4)
O5 0.056(4) 0.116(5) 0.067(4) -0.024(4) 0.021(3) 0.022(4)
O6 0.068(5) 0.057(5) 0.082(5) 0.003(4) 0.044(4) -0.001(4)
O7 0.072(5) 0.164(4) 0.048(4) -0.015(4) 0.011(4) 0.057(3)
O9 0.070(5) 0.105(4) 0.059(4) -0.011(4) 0.024(4) 0.020(4)
O10 0.075(6) 0.121(8) 0.080(4) -0.049(4) 0.032(5) -0.007(6)
O46 0.081(4) 0.125(5) 0.057(4) 0.004(4) 0.029(3) 0.042(4)
O45 0.058(4) 0.154(5) 0.072(4) -0.026(4) 0.017(3) 0.025(4)
O20 0.147(9) 0.065(5) 0.148(11) -0.012(7) 0.098(7) 0.006(6)
O20' 0.149(8) 0.066(5) 0.158(12) -0.004(7) 0.109(8) 0.012(6)
O24 0.153(9) 0.064(7) 0.164(12) -0.007(8) 0.104(9) 0.009(7)
O24' 0.154(9) 0.062(6) 0.161(12) -0.003(9) 0.104(9) 0.008(6)
C21 0.085(8) 0.079(9) 0.112(8) 0.018(6) 0.073(8) 0.002(7)
O13 0.161(10) 0.076(5) 0.144(7) -0.048(5) 0.081(8) -0.008(6)
C24 0.084(9) 0.109(9) 0.083(7) -0.010(8) 0.042(6) 0.030(8)
O14 0.073(5) 0.158(6) 0.056(5) 0.002(5) 0.010(5) 0.057(4)
O14' 0.074(5) 0.157(5) 0.055(5) 0.006(4) 0.013(4) 0.061(4)
O16 0.075(4) 0.164(8) 0.120(8) 0.005(6) 0.046(5) 0.044(4)
C27 0.087(9) 0.171(17) 0.096(12) 0.007(12) 0.044(9) 0.031(10)
O11 0.075(6) 0.184(8) 0.079(5) -0.060(5) 0.011(4) 0.027(5)
C29 0.194(12) 0.079(8) 0.156(9) -0.041(7) 0.113(8) -0.018(8)
O17 0.090(6) 0.158(9) 0.107(8) 0.025(6) 0.051(6) 0.053(5)
C34 0.095(11) 0.116(13) 0.079(8) 0.010(9) 0.035(7) 0.036(10)
O19 0.103(6) 0.099(7) 0.109(6) 0.001(5) 0.068(5) 0.026(5)
O18 0.110(9) 0.077(7) 0.103(6) 0.006(6) 0.075(6) 0.020(7)
O18' 0.107(8) 0.078(7) 0.107(8) 0.013(7) 0.076(7) 0.027(6)
C38 0.103(11) 0.075(9) 0.129(12) 0.029(9) 0.085(9) 0.002(9)
O15 0.067(6) 0.262(10) 0.084(6) -0.036(6) 0.001(5) 0.040(6)
C47 0.097(11) 0.085(9) 0.093(11) 0.020(7) 0.066(9) 0.027(8)
C46 0.223(17) 0.093(13) 0.170(16) -0.040(11) 0.101(14) -0.051(12)
O12 0.166(13) 0.064(8) 0.153(9) -0.022(7) 0.112(8) -0.009(8)
O12' 0.165(13) 0.064(8) 0.152(9) -0.025(7) 0.113(8) -0.012(8)
C53 0.072(6) 0.155(8) 0.076(5) -0.052(5) 0.022(5) 0.011(6)
C54 0.107(14) 0.268(16) 0.084(12) 0.070(11) 0.046(11) 0.064(13)
C58 0.088(11) 0.31(2) 0.051(6) 0.022(12) 0.017(8) 0.079(14)
C59 0.084(4) 0.164(7) 0.121(7) 0.023(6) 0.052(5) 0.055(5)
C60 0.091(9) 0.274(16) 0.050(5) 0.038(8) 0.023(6) 0.079(11)
C61 0.224(16) 0.110(15) 0.192(17) -0.057(13) 0.122(14) 0.007(12)
C62 0.090(9) 0.30(2) 0.063(10) 0.019(13) 0.032(8) 0.063(12)
C63 0.109(7) 0.084(6) 0.111(6) 0.012(5) 0.077(6) 0.022(5)
C71 0.168(11) 0.068(6) 0.150(7) -0.032(6) 0.107(7) -0.015(6)
C74 0.218(18) 0.097(13) 0.149(10) -0.043(10) 0.098(12) -0.033(12)
C82 0.129(12) 0.106(12) 0.121(13) 0.007(10) 0.088(9) 0.039(10)
C87 0.133(13) 0.109(14) 0.120(10) 0.008(10) 0.068(9) -0.006(10)
C48 0.177(11) 0.119(15) 0.183(13) -0.017(15) 0.067(12) 0.034(12)
C92 0.084(10) 0.130(13) 0.080(10) -0.002(10) 0.041(8) 0.036(10)
C93 0.113(14) 0.184(14) 0.102(12) -0.016(9) 0.032(11) 0.056(12)
C95 0.127(14) 0.102(11) 0.106(13) 0.017(10) 0.069(10) -0.001(9)
C97 0.117(8) 0.089(8) 0.106(7) 0.011(6) 0.078(6) 0.018(6)
C100 0.082(7) 0.164(10) 0.078(7) -0.036(6) 0.026(6) 0.022(8)
C103 0.086(8) 0.112(13) 0.138(13) 0.018(10) 0.073(8) -0.012(9)
C50 0.154(7) 0.066(5) 0.168(10) -0.005(6) 0.100(7) 0.008(6)
C146 0.110(13) 0.116(9) 0.112(13) -0.008(10) 0.044(10) 0.027(9)
C150 0.131(13) 0.201(15) 0.093(12) -0.066(11) 0.033(12) -0.004(13)
O25 0.060(4) 0.155(4) 0.105(6) -0.077(4) 0.030(4) -0.010(4)
O26 0.072(3) 0.193(5) 0.112(6) -0.082(4) 0.015(4) 0.010(3)
C75 0.065(5) 0.184(5) 0.112(7) -0.082(5) 0.017(5) 0.000(5)
C4 0.069(7) 0.186(6) 0.119(9) -0.079(7) 0.012(7) -0.011(7)
C36 0.085(13) 0.187(12) 0.129(13) -0.075(12) -0.004(13) -0.012(14)
C37 0.072(9) 0.190(12) 0.129(13) -0.066(12) 0.021(10) -0.005(9)
C77 0.069(12) 0.182(12) 0.125(12) -0.085(10) 0.014(10) -0.011(12)
O25' 0.060(4) 0.164(4) 0.103(6) -0.080(4) 0.026(4) -0.003(4)
O26' 0.072(3) 0.193(5) 0.112(6) -0.082(4) 0.015(4) 0.010(3)
C75' 0.067(4) 0.186(4) 0.110(6) -0.085(4) 0.018(5) 0.005(4)
C4' 0.068(7) 0.191(6) 0.118(8) -0.082(6) 0.013(7) -0.003(6)
C77' 0.083(15) 0.183(15) 0.122(11) -0.085(11) 0.015(12) -0.018(15)
C37' 0.074(9) 0.206(16) 0.146(16) -0.062(15) 0.025(11) -0.003(10)
C36' 0.081(11) 0.190(10) 0.127(12) -0.075(10) 0.011(11) -0.011(11)
C127 0.087(5) 0.171(7) 0.132(6) 0.028(6) 0.058(5) 0.066(5)
C39 0.085(8) 0.169(12) 0.141(13) 0.029(12) 0.065(11) 0.066(9)
C2 0.102(12) 0.190(13) 0.133(9) 0.025(10) 0.058(9) 0.083(12)
C3 0.094(8) 0.169(8) 0.150(9) 0.026(8) 0.060(8) 0.062(7)
C227 0.087(5) 0.171(7) 0.132(6) 0.028(6) 0.058(5) 0.066(5)
C2' 0.099(12) 0.189(13) 0.134(9) 0.028(10) 0.059(9) 0.079(12)
C39' 0.087(8) 0.167(12) 0.139(12) 0.031(12) 0.058(11) 0.068(10)
C3' 0.094(8) 0.169(8) 0.150(9) 0.026(8) 0.060(8) 0.062(7)
C44 0.157(8) 0.152(8) 0.157(7) -0.005(5) 0.057(5) 0.008(5)
C45 0.160(8) 0.085(7) 0.175(9) -0.013(8) 0.101(8) 0.021(8)
C43 0.188(16) 0.085(8) 0.208(17) -0.018(11) 0.119(14) 0.030(11)
N1 0.081(8) 0.055(6) 0.060(7) -0.002(5) 0.026(7) 0.007(7)
O31 0.092(11) 0.059(8) 0.065(9) -0.007(7) 0.023(9) 0.002(9)
O32 0.083(7) 0.059(4) 0.062(6) 0.003(4) 0.029(6) 0.015(5)
O33 0.078(9) 0.054(6) 0.056(6) -0.006(5) 0.022(6) 0.001(7)
N2 0.082(5) 0.063(7) 0.072(7) 0.009(7) 0.036(5) 0.019(7)
O28 0.080(6) 0.063(7) 0.070(6) 0.008(7) 0.035(5) 0.024(7)
O29 0.085(6) 0.055(8) 0.070(7) 0.010(7) 0.038(5) 0.012(6)
O30 0.080(7) 0.077(10) 0.079(10) 0.008(9) 0.034(7) 0.020(9)
N1' 0.081(7) 0.059(6) 0.070(7) 0.006(6) 0.028(5) 0.025(6)
O31' 0.090(11) 0.062(8) 0.078(10) 0.003(8) 0.022(8) 0.031(9)
O32' 0.082(7) 0.059(4) 0.066(7) 0.004(5) 0.024(6) 0.018(5)
O33' 0.079(6) 0.061(6) 0.069(6) 0.006(7) 0.034(5) 0.025(7)
N2' 0.066(8) 0.063(8) 0.066(7) -0.016(7) 0.013(6) -0.009(7)
O28' 0.057(9) 0.060(9) 0.063(8) -0.008(7) 0.012(7) -0.005(8)
O29' 0.069(7) 0.062(8) 0.060(5) -0.016(6) 0.019(6) -0.002(8)
O30' 0.073(10) 0.072(11) 0.071(8) -0.023(9) 0.011(7) -0.012(10)
O8 0.065(6) 0.267(9) 0.076(5) -0.045(6) 0.007(5) 0.042(6)
C42 0.066(6) 0.266(9) 0.081(6) -0.041(6) 0.005(5) 0.039(6)
C32 0.076(6) 0.269(10) 0.085(7) -0.044(6) 0.004(6) 0.034(7)
C51 0.095(14) 0.289(17) 0.089(9) -0.035(12) -0.002(12) 0.011(14)
C40 0.090(10) 0.273(13) 0.094(12) -0.053(10) 0.000(11) 0.037(11)
C41 0.083(7) 0.267(11) 0.102(9) -0.042(9) 0.005(7) 0.026(8)
O8' 0.064(5) 0.266(9) 0.076(5) -0.046(6) 0.009(5) 0.037(6)
C51' 0.087(10) 0.271(14) 0.084(10) -0.046(10) 0.007(9) 0.029(12)
C32' 0.081(7) 0.268(10) 0.087(8) -0.043(7) 0.003(6) 0.034(8)
C40' 0.096(15) 0.268(12) 0.097(15) -0.037(11) -0.009(14) 0.024(13)
C42' 0.069(5) 0.267(9) 0.081(6) -0.042(6) 0.006(5) 0.039(6)
C41' 0.083(7) 0.267(11) 0.102(9) -0.042(9) 0.005(7) 0.026(8)

loop_
_atom_type_symbol
_atom_type_description
_atom_type_scat_dispersion_real
_atom_type_scat_dispersion_imag
_atom_type_scat_source
C C 0.0033 0.0016 'International Tables Vol C Tables 4.2.6.8 and 6.1.1.4'
H H 0.0000 0.0000 'International Tables Vol C Tables 4.2.6.8 and 6.1.1.4'
N N 0.0061 0.0033 'International Tables Vol C Tables 4.2.6.8 and 6.1.1.4'
O O 0.0106 0.0060 'International Tables Vol C Tables 4.2.6.8 and 6.1.1.4'
P P 0.1023 0.0942 'International Tables Vol C Tables 4.2.6.8 and 6.1.1.4'
Co Co 0.3494 0.9721 'International Tables Vol C Tables 4.2.6.8 and 6.1.1.4'
Tb Tb -0.1723 4.1537 'International Tables Vol C Tables 4.2.6.8 and 6.1.1.4'

loop_
_geom_angle_atom_site_label_1
_geom_angle_atom_site_label_2
_geom_angle_atom_site_label_3
_geom_angle
_geom_angle_site_symmetry_1
_geom_angle_site_symmetry_3
O25 Tb1 O6 169.3(9) . 2_656
O25 Tb1 O13 97.3(10) . .
O6 Tb1 O13 93.3(5) 2_656 .
O25 Tb1 O10 90.3(10) . .
O6 Tb1 O10 92.9(4) 2_656 .
O13 Tb1 O10 80.0(6) . .
O25 Tb1 O3 82.1(10) . .
O6 Tb1 O3 88.7(4) 2_656 .
O13 Tb1 O3 157.3(5) . .
O10 Tb1 O3 77.3(4) . .
O25 Tb1 O2 85.5(8) . .
O6 Tb1 O2 86.1(4) 2_656 .
O13 Tb1 O2 134.5(5) . .
O10 Tb1 O2 145.6(4) . .
O3 Tb1 O2 68.2(4) . .
O25 Tb1 O4 99.9(10) . .
O6 Tb1 O4 81.3(4) 2_656 .
O13 Tb1 O4 75.8(5) . .
O10 Tb1 O4 154.6(4) . .
O3 Tb1 O4 126.8(4) . .
O2 Tb1 O4 59.1(4) . .
O25 Tb1 O25' 11.9(18) . .
O6 Tb1 O25' 159.9(10) 2_656 .
O13 Tb1 O25' 105.5(10) . .
O10 Tb1 O25' 83.3(10) . .
O3 Tb1 O25' 71.2(10) . .
O2 Tb1 O25' 86.0(8) . .
O4 Tb1 O25' 110.1(11) . .
O25 Tb1 P1 96.6(9) . .
O6 Tb1 P1 79.1(3) 2_656 .
O13 Tb1 P1 105.7(5) . .
O10 Tb1 P1 170.3(3) . .
O3 Tb1 P1 96.9(3) . .
O2 Tb1 P1 29.6(3) . .
O4 Tb1 P1 29.9(3) . .
O25' Tb1 P1 102.3(9) . .
O25 Tb1 Co1 86.6(8) . .
O6 Tb1 Co1 82.7(3) 2_656 .
O13 Tb1 Co1 168.6(5) . .
O10 Tb1 Co1 110.8(4) . .
O3 Tb1 Co1 33.8(2) . .
O2 Tb1 Co1 34.9(3) . .
O4 Tb1 Co1 93.0(3) . .
O25' Tb1 Co1 80.2(8) . .
P1 Tb1 Co1 63.10(9) . .
O25 Tb1 Tb2 48.2(10) . .
O6 Tb1 Tb2 123.7(3) 2_656 .
O13 Tb1 Tb2 132.9(5) . .
O10 Tb1 Tb2 71.0(3) . .
O3 Tb1 Tb2 35.9(3) . .
O2 Tb1 Tb2 81.1(3) . .
O4 Tb1 Tb2 132.3(2) . .
O25' Tb1 Tb2 36.5(10) . .
P1 Tb1 Tb2 108.90(8) . .
Co1 Tb1 Tb2 56.86(4) . .
O8' Tb2 O11 77.4(13) . .
O8' Tb2 O7 91.0(16) . .
O11 Tb2 O7 93.8(6) . .
O8' Tb2 O26' 57.9(17) . .
O11 Tb2 O26' 90.4(9) . .
O7 Tb2 O26' 146.9(9) . .
O8' Tb2 O25' 110.3(17) . .
O11 Tb2 O25' 81.3(10) . .
O7 Tb2 O25' 156.3(7) . .
O26' Tb2 O25' 56.8(10) . .
O8' Tb2 O3 153.4(12) . .
O11 Tb2 O3 77.3(4) . .
O7 Tb2 O3 82.6(4) . .
O26' Tb2 O3 130.3(9) . .
O25' Tb2 O3 73.7(7) . .
O8' Tb2 O5 136.1(13) . .
O11 Tb2 O5 146.4(4) . .
O7 Tb2 O5 85.2(4) . .
O26' Tb2 O5 108.6(9) . .
O25' Tb2 O5 86.4(9) . .
O3 Tb2 O5 69.3(3) . .
O8' Tb2 O8 13(2) . .
O11 Tb2 O8 80.2(11) . .
O7 Tb2 O8 78.3(13) . .
O26' Tb2 O8 70.0(15) . .
O25' Tb2 O8 123.1(14) . .
O3 Tb2 O8 149.3(11) . .
O5 Tb2 O8 131.8(11) . .
O8' Tb2 O45 77.2(13) . .
O11 Tb2 O45 154.4(4) . .
O7 Tb2 O45 83.5(5) . .
O26' Tb2 O45 78.8(8) . .
O25' Tb2 O45 110.7(9) . .
O3 Tb2 O45 127.2(4) . .
O5 Tb2 O45 58.9(4) . .
O8 Tb2 O45 74.3(11) . .
O8' Tb2 C75' 83.4(17) . .
O11 Tb2 C75' 83.8(10) . .
O7 Tb2 C75' 174.3(8) . .
O26' Tb2 C75' 28.4(5) . .
O25' Tb2 C75' 28.4(5) . .
O3 Tb2 C75' 101.9(7) . .
O5 Tb2 C75' 99.7(9) . .
O8 Tb2 C75' 96.1(14) . .
O45 Tb2 C75' 96.4(9) . .
O8' Tb2 O26 76.1(16) . .
O11 Tb2 O26 95.3(8) . .
O7 Tb2 O26 162.1(6) . .
O26' Tb2 O26 18.2(10) . .
O25' Tb2 O26 41.1(8) . .
O3 Tb2 O26 114.4(6) . .
O5 Tb2 O26 95.6(7) . .
O8 Tb2 O26 88.1(13) . .
O45 Tb2 O26 81.6(7) . .
C75' Tb2 O26 15.4(9) . .
O8' Tb2 O25 115.4(16) . .
O11 Tb2 O25 81.2(8) . .
O7 Tb2 O25 150.9(5) . .
O26' Tb2 O25 62.2(10) . .
O25' Tb2 O25 5.4(9) . .
O3 Tb2 O25 68.3(5) . .
O5 Tb2 O25 83.7(7) . .
O8 Tb2 O25 128.1(13) . .
O45 Tb2 O25 112.9(7) . .
C75' Tb2 O25 33.8(8) . .
O26 Tb2 O25 46.3(5) . .
O22 Tb3 O9 166.0(8) . .
O22 Tb3 O34 78.8(11) . .
O9 Tb3 O34 90.1(7) . .
O22 Tb3 O16 106.4(9) . .
O9 Tb3 O16 87.4(5) . .
O34 Tb3 O16 152.8(5) . .
O22 Tb3 O19 88.4(9) . .
O9 Tb3 O19 96.6(5) . .
O34 Tb3 O19 73.7(4) . .
O16 Tb3 O19 79.7(6) . .
O22 Tb3 O14' 95.8(14) . .
O9 Tb3 O14' 84.1(12) . .
O34 Tb3 O14' 127.3(8) . .
O16 Tb3 O14' 79.4(9) . .
O19 Tb3 O14' 159.0(9) . .
O22 Tb3 O46 80.7(8) . .
O9 Tb3 O46 87.9(4) . .
O34 Tb3 O46 71.7(4) . .
O16 Tb3 O46 135.1(5) . .
O19 Tb3 O46 145.2(5) . .
O14' Tb3 O46 55.7(9) . .
O22 Tb3 O34' 81.2(11) . .
O9 Tb3 O34' 86.8(8) . .
O34 Tb3 O34' 6.8(5) . .
O16 Tb3 O34' 158.1(7) . .
O19 Tb3 O34' 80.1(7) . .
O14' Tb3 O34' 120.9(10) . .
O46 Tb3 O34' 65.7(6) . .
O22 Tb3 O38' 36.1(10) . .
O9 Tb3 O38' 155.4(8) . .
O34 Tb3 O38' 114.4(10) . .
O16 Tb3 O38' 72.1(8) . .
O19 Tb3 O38' 92.9(8) . .
O14' Tb3 O38' 79.0(13) . .
O46 Tb3 O38' 97.2(7) . .
O34' Tb3 O38' 117.2(10) . .
O22 Tb3 O14 101.9(13) . .
O9 Tb3 O14 79.7(10) . .
O34 Tb3 O14 133.7(7) . .
O16 Tb3 O14 72.3(8) . .
O19 Tb3 O14 151.9(8) . .
O14' Tb3 O14 8.3(16) . .
O46 Tb3 O14 62.9(8) . .
O34' Tb3 O14 127.1(8) . .
O38' Tb3 O14 81.3(12) . .
O22 Tb3 O22' 19.3(10) . .
O9 Tb3 O22' 150.4(6) . .
O34 Tb3 O22' 60.4(8) . .
O16 Tb3 O22' 119.6(7) . .
O19 Tb3 O22' 78.2(7) . .
O14' Tb3 O22' 111.1(13) . .
O46 Tb3 O22' 81.0(6) . .
O34' Tb3 O22' 63.5(9) . .
O38' Tb3 O22' 54.0(6) . .
O14 Tb3 O22' 118.2(11) . .
O22 Tb3 C81' 10.2(10) . .
O9 Tb3 C81' 176.2(7) . .
O34 Tb3 C81' 87.0(9) . .
O16 Tb3 C81' 96.3(8) . .
O19 Tb3 C81' 84.9(9) . .
O14' Tb3 C81' 95.7(14) . .
O46 Tb3 C81' 88.9(9) . .
O34' Tb3 C81' 90.0(9) . .
O38' Tb3 C81' 27.4(4) . .
O14 Tb3 C81' 100.6(12) . .
O22' Tb3 C81' 26.6(3) . .
O36 Tb4 O34 76.0(9) 2_656 .
O36 Tb4 O38 161.7(10) 2_656 .
O34 Tb4 O38 122.0(10) . .
O36 Tb4 O18 74.5(10) 2_656 .
O34 Tb4 O18 73.3(8) . .
O38 Tb4 O18 112.1(9) . .
O36 Tb4 O20 76.3(12) 2_656 .
O34 Tb4 O20 140.0(11) . .
O38 Tb4 O20 89.3(12) . .
O18 Tb4 O20 71.9(12) . .
O36 Tb4 O22 145.6(8) 2_656 .
O34 Tb4 O22 69.9(8) . .
O38 Tb4 O22 52.2(7) . .
O18 Tb4 O22 99.3(10) . .
O20 Tb4 O22 134.9(11) . .
O36 Tb4 O23 69.4(9) 2_656 .
O34 Tb4 O23 74.4(5) . .
O38 Tb4 O23 110.0(8) . .
O18 Tb4 O23 136.0(9) . .
O20 Tb4 O23 120.7(11) . .
O22 Tb4 O23 96.6(8) . .
O36 Tb4 O21 66.4(9) 2_656 .
O34 Tb4 O21 124.3(6) . .
O38 Tb4 O21 97.8(9) . .
O18 Tb4 O21 128.6(10) . .
O20 Tb4 O21 67.5(10) . .
O22 Tb4 O21 131.7(8) . .
O23 Tb4 O21 55.0(7) . .
O36 Tb4 C81 171.5(8) 2_656 .
O34 Tb4 C81 95.8(8) . .
O38 Tb4 C81 26.2(4) . .
O18 Tb4 C81 105.7(8) . .
O20 Tb4 C81 112.0(11) . .
O22 Tb4 C81 26.0(4) . .
O23 Tb4 C81 106.4(7) . .
O21 Tb4 C81 117.8(7) . .
O36 Tb4 Co3 73.0(7) 2_656 .
O34 Tb4 Co3 38.63(15) . .
O38 Tb4 Co3 118.0(7) . .
O18 Tb4 Co3 109.2(7) . .
O20 Tb4 Co3 147.5(10) . .
O22 Tb4 Co3 77.6(5) . .
O23 Tb4 Co3 36.3(5) . .
O21 Tb4 Co3 90.2(4) . .
C81 Tb4 Co3 99.2(4) . .
O36 Tb4 Tb3 113.4(6) 2_656 .
O34 Tb4 Tb3 37.7(6) . .
O38 Tb4 Tb3 84.9(7) . .
O18 Tb4 Tb3 80.0(8) . .
O20 Tb4 Tb3 146.7(9) . .
O22 Tb4 Tb3 33.5(5) . .
O23 Tb4 Tb3 92.0(5) . .
O21 Tb4 Tb3 145.8(4) . .
C81 Tb4 Tb3 58.7(5) . .
Co3 Tb4 Tb3 59.46(6) . .
Co3 O34 Tb3 102.8(6) . .
Co3 O34 Tb4 102.1(6) . .
Tb3 O34 Tb4 104.6(12) . .
Co3 O34 H34D 115.2 . .
Tb3 O34 H34D 115.2 . .
Tb4 O34 H34D 115.2 . .
O22 C81 O38 112(2) . .
O22 C81 C90 133(2) . .
O38 C81 C90 114.7(9) . .
O22 C81 Tb4 58.7(18) . .
O38 C81 Tb4 53.5(12) . .
C90 C81 Tb4 166.9(11) . .
C81 C90 C85 107.6(13) . .
C81 C90 C91 110.4(16) . .
C85 C90 C91 110.2(13) . .
C81 C90 C88 108.3(9) . .
C85 C90 C88 110.5(14) . .
C91 C90 C88 109.7(12) . .
C81 O22 Tb3 154(2) . .
C81 O22 Tb4 95(2) . .
Tb3 O22 Tb4 104.0(10) . .
C81 O38 Tb4 100.3(15) . .
C90 C88 H88A 109.5 . .
C90 C88 H88B 109.5 . .
H88A C88 H88B 109.5 . .
C90 C88 H88C 109.5 . .
H88A C88 H88C 109.5 . .
H88B C88 H88C 109.5 . .
C90 C85 H85A 109.5 . .
C90 C85 H85B 109.5 . .
H85A C85 H85B 109.5 . .
C90 C85 H85C 109.5 . .
H85A C85 H85C 109.5 . .
H85B C85 H85C 109.5 . .
C90 C91 H91A 109.5 . .
C90 C91 H91B 109.5 . .
H91A C91 H91B 109.5 . .
C90 C91 H91C 109.5 . .
H91A C91 H91C 109.5 . .
H91B C91 H91C 109.5 . .
O36' Tb4' O20' 113.0(13) 2_656 .
O36' Tb4' O22' 163.1(10) 2_656 .
O20' Tb4' O22' 83.2(13) . .
O36' Tb4' O21' 103.3(10) 2_656 .
O20' Tb4' O21' 74.4(12) . .
O22' Tb4' O21' 84.9(11) . .
O36' Tb4' O34' 92.6(10) 2_656 .
O20' Tb4' O34' 146.8(13) . .
O22' Tb4' O34' 70.5(11) . .
O21' Tb4' O34' 121.4(10) . .
O36' Tb4' O18' 114.2(10) 2_656 .
O20' Tb4' O18' 73.6(13) . .
O22' Tb4' O18' 64.7(10) . .
O21' Tb4' O18' 137.8(10) . .
O34' Tb4' O18' 76.8(9) . .
O36' Tb4' O23' 106.4(8) 2_656 .
O20' Tb4' O23' 123.7(12) . .
O22' Tb4' O23' 65.1(9) . .
O21' Tb4' O23' 58.2(9) . .
O34' Tb4' O23' 63.1(9) . .
O18' Tb4' O23' 123.4(10) . .
O36' Tb4' P4' 96.6(6) 2_656 .
O20' Tb4' P4' 104.5(11) . .
O22' Tb4' P4' 82.9(7) . .
O21' Tb4' P4' 30.6(6) . .
O34' Tb4' P4' 92.4(6) . .
O18' Tb4' P4' 147.6(8) . .
O23' Tb4' P4' 30.9(7) . .
O36' Tb4' Co5 72.5(7) 2_656 .
O20' Tb4' Co5 62.8(11) . .
O22' Tb4' Co5 121.3(8) . .
O21' Tb4' Co5 42.3(8) . .
O34' Tb4' Co5 149.2(5) . .
O18' Tb4' Co5 133.7(7) . .
O23' Tb4' Co5 94.6(6) . .
P4' Tb4' Co5 63.7(3) . .
O36' Tb4' Co3 88.2(6) 2_656 .
O20' Tb4' Co3 156.7(11) . .
O22' Tb4' Co3 76.6(7) . .
O21' Tb4' Co3 92.2(6) . .
O34' Tb4' Co3 31.6(5) . .
O18' Tb4' Co3 107.1(7) . .
O23' Tb4' Co3 36.0(5) . .
P4' Tb4' Co3 61.9(2) . .
Co5 Tb4' Co3 119.00(8) . .
Co3 O34' Tb4' 106.4(11) . .
Co3 O34' Tb3 104.8(12) . .
Tb4' O34' Tb3 114.4(12) . .
Co3 O34' H34E 110.3 . .
Tb4' O34' H34E 110.3 . .
Tb3 O34' H34E 110.3 . .
O38' C81' O22' 139(3) . .
O38' C81' C90' 107(2) . .
O22' C81' C90' 112(2) . .
O38' C81' Tb3 62.8(18) . .
O22' C81' Tb3 76(2) . .
C90' C81' Tb3 160(2) . .
C81' O22' Tb4' 170(2) . .
C81' O22' Tb3 77(2) . .
Tb4' O22' Tb3 106.6(10) . .
C81' O38' Tb3 90(2) . .
C91' C90' C88' 106.1(15) . .
C91' C90' C81' 113.0(17) . .
C88' C90' C81' 113.2(14) . .
C91' C90' C85' 105.7(17) . .
C88' C90' C85' 105.7(17) . .
C81' C90' C85' 112.5(16) . .
C90' C91' H91D 109.5 . .
C90' C91' H91E 109.5 . .
H91D C91' H91E 109.5 . .
C90' C91' H91F 109.5 . .
H91D C91' H91F 109.5 . .
H91E C91' H91F 109.5 . .
C90' C85' H85D 109.5 . .
C90' C85' H85E 109.5 . .
H85D C85' H85E 109.5 . .
C90' C85' H85F 109.5 . .
H85D C85' H85F 109.5 . .
H85E C85' H85F 109.5 . .
C90' C88' H88D 109.5 . .
C90' C88' H88E 109.5 . .
H88D C88' H88E 109.5 . .
C90' C88' H88F 109.5 . .
H88D C88' H88F 109.5 . .
H88E C88' H88F 109.5 . .
O3 Co1 O29' 170.9(8) . .
O3 Co1 O2 81.7(5) . .
O29' Co1 O2 91.0(8) . .
O3 Co1 O33 170.4(8) . .
O29' Co1 O33 18.4(8) . .
O2 Co1 O33 103.4(8) . .
O3 Co1 O28' 89.4(6) . 2_656
O29' Co1 O28' 85.7(9) . 2_656
O2 Co1 O28' 94.9(6) . 2_656
O33 Co1 O28' 98.2(9) . 2_656
O3 Co1 O5 82.6(4) . .
O29' Co1 O5 103.8(8) . .
O2 Co1 O5 96.2(5) . .
O33 Co1 O5 88.8(8) . .
O28' Co1 O5 165.2(6) 2_656 .
O3 Co1 O32' 91.3(7) . .
O29' Co1 O32' 93.8(9) . .
O2 Co1 O32' 160.6(6) . .
O33 Co1 O32' 86.3(9) . .
O28' Co1 O32' 66.9(8) 2_656 .
O5 Co1 O32' 100.7(7) . .
O3 Co1 O32 116.7(6) . .
O29' Co1 O32 70.6(9) . .
O2 Co1 O32 161.6(6) . .
O33 Co1 O32 58.5(9) . .
O28' Co1 O32 85.4(8) 2_656 .
O5 Co1 O32 87.2(7) . .
O32' Co1 O32 30.5(7) . .
O3 Co1 Tb2 40.5(3) . .
O29' Co1 Tb2 146.6(7) . .
O2 Co1 Tb2 94.4(3) . .
O33 Co1 Tb2 130.3(7) . .
O28' Co1 Tb2 126.5(5) 2_656 .
O5 Co1 Tb2 42.8(3) . .
O32' Co1 Tb2 91.9(6) . .
O32 Co1 Tb2 100.3(6) . .
O3 Co1 Tb1 39.8(3) . .
O29' Co1 Tb1 132.1(7) . .
O2 Co1 Tb1 42.4(3) . .
O33 Co1 Tb1 145.8(7) . .
O28' Co1 Tb1 87.5(6) 2_656 .
O5 Co1 Tb1 94.1(3) . .
O32' Co1 Tb1 126.2(6) . .
O32 Co1 Tb1 155.6(5) . .
Tb2 Co1 Tb1 65.89(4) . .
O12 Co2 O12 105(5) 2_656 .
O12 Co2 O4 112(2) 2_656 .
O12 Co2 O4 114(2) . .
O12 Co2 O4 114(2) 2_656 2_656
O12 Co2 O4 112(2) . 2_656
O4 Co2 O4 100.3(6) . 2_656
O12 Co2 O12' 107.3(12) 2_656 .
O12 Co2 O12' 8(4) . .
O4 Co2 O12' 106(2) . .
O4 Co2 O12' 117(2) 2_656 .
O12 Co2 O12' 8(4) 2_656 2_656
O12 Co2 O12' 107.3(12) . 2_656
O4 Co2 O12' 117(2) . 2_656
O4 Co2 O12' 106(2) 2_656 2_656
O12' Co2 O12' 111(5) . 2_656
O34' Co3 O28 174.0(12) . .
O34' Co3 O46 84.8(10) . .
O28 Co3 O46 98.5(15) . .
O34' Co3 O23' 82.1(11) . .
O28 Co3 O23' 93.1(11) . .
O46 Co3 O23' 85.5(9) . .
O34' Co3 O23 85.0(10) . .
O28 Co3 O23 89.2(10) . .
O46 Co3 O23 106.2(8) . .
O23' Co3 O23 20.7(9) . .
O34' Co3 O33' 175.7(13) . .
O28 Co3 O33' 9.9(16) . .
O46 Co3 O33' 95.0(14) . .
O23' Co3 O33' 102.2(11) . .
O23 Co3 O33' 99.1(11) . .
O34' Co3 O29 114.2(11) . .
O28 Co3 O29 62.8(15) . .
O46 Co3 O29 160.9(6) . .
O23' Co3 O29 98.9(10) . .
O23 Co3 O29 79.0(9) . .
O33' Co3 O29 65.9(14) . .
O34' Co3 O32 86.7(11) . .
O28 Co3 O32 98.1(10) . .
O46 Co3 O32 92.8(7) . .
O23' Co3 O32 168.8(8) . .
O23 Co3 O32 158.4(9) . .
O33' Co3 O32 89.0(11) . .
O29 Co3 O32 86.3(8) . .
O34' Co3 O34 5.0(16) . .
O28 Co3 O34 173.1(12) . .
O46 Co3 O34 80.1(7) . .
O23' Co3 O34 80.0(9) . .
O23 Co3 O34 84.7(7) . .
O33' Co3 O34 174.5(13) . .
O29 Co3 O34 118.9(8) . .
O32 Co3 O34 88.8(8) . .
O34' Co3 O32' 117.0(11) . .
O28 Co3 O32' 68.2(10) . .
O46 Co3 O32' 89.6(7) . .
O23' Co3 O32' 159.8(9) . .
O23 Co3 O32' 154.4(8) . .
O33' Co3 O32' 58.7(11) . .
O29 Co3 O32' 79.9(8) . .
O32 Co3 O32' 30.9(7) . .
O34 Co3 O32' 118.5(8) . .
O34' Co3 O29 87.6(11) . 2_656
O28 Co3 O29 90.4(15) . 2_656
O46 Co3 O29 164.2(6) . 2_656
O23' Co3 O29 107.1(10) . 2_656
O23 Co3 O29 86.8(9) . 2_656
O33' Co3 O29 91.5(14) . 2_656
O29 Co3 O29 28.8(9) . 2_656
O32 Co3 O29 72.9(8) . 2_656
O34 Co3 O29 92.6(9) . 2_656
O32' Co3 O29 81.6(8) . 2_656
O34' Co3 Tb4 40.6(9) . .
O28 Co3 Tb4 134.1(8) . .
O46 Co3 Tb4 87.3(4) . .
O23' Co3 Tb4 41.7(6) . .
O23 Co3 Tb4 46.1(6) . .
O33' Co3 Tb4 143.6(9) . .
O29 Co3 Tb4 108.4(6) . .
O32 Co3 Tb4 127.2(5) . .
O34 Co3 Tb4 39.3(5) . .
O32' Co3 Tb4 157.6(6) . .
O29 Co3 Tb4 95.8(5) 2_656 .
O14 Co4 O17 114.4(13) . .
O14 Co4 O15 124.9(12) . .
O17 Co4 O15 98.7(7) . .
O14 Co4 O45 97.7(12) . .
O17 Co4 O45 112.2(6) . .
O15 Co4 O45 109.2(8) . .
O14 Co4 O14' 5.1(18) . .
O17 Co4 O14' 111.4(11) . .
O15 Co4 O14' 130.0(11) . .
O45 Co4 O14' 95.4(11) . .
O21 Co5 O21 81.6(19) 2_656 .
O21 Co5 O24 124.6(15) 2_656 2_656
O21 Co5 O24 112.0(14) . 2_656
O21 Co5 O24 111.9(14) 2_656 .
O21 Co5 O24 124.6(14) . .
O24 Co5 O24 103(2) 2_656 .
O21 Co5 O24' 131.4(13) 2_656 .
O21 Co5 O24' 105.4(14) . .
O24 Co5 O24' 97.8(11) 2_656 .
O24 Co5 O24' 26.2(14) . .
O21 Co5 O24' 105.4(14) 2_656 2_656
O21 Co5 O24' 131.4(13) . 2_656
O24 Co5 O24' 26.2(14) 2_656 2_656
O24 Co5 O24' 97.8(11) . 2_656
O24' Co5 O24' 105(2) . 2_656
O21 Co5 O21' 16.1(11) 2_656 2_656
O21 Co5 O21' 96.5(12) . 2_656
O24 Co5 O21' 112.9(14) 2_656 2_656
O24 Co5 O21' 107.9(13) . 2_656
O24' Co5 O21' 132.0(12) . 2_656
O24' Co5 O21' 90.9(13) 2_656 2_656
O21 Co5 O21' 96.5(12) 2_656 .
O21 Co5 O21' 16.1(11) . .
O24 Co5 O21' 107.9(13) 2_656 .
O24 Co5 O21' 112.9(14) . .
O24' Co5 O21' 90.9(13) . .
O24' Co5 O21' 132.0(12) 2_656 .
O21' Co5 O21' 111.9(13) 2_656 .
O21 Co5 Tb4' 42.4(8) 2_656 2_656
O21 Co5 Tb4' 69.5(9) . 2_656
O24 Co5 Tb4' 90.5(10) 2_656 2_656
O24 Co5 Tb4' 152.4(12) . 2_656
O24' Co5 Tb4' 171.5(10) . 2_656
O24' Co5 Tb4' 83.7(10) 2_656 2_656
O21' Co5 Tb4' 44.5(6) 2_656 2_656
O21' Co5 Tb4' 84.7(6) . 2_656
O21 Co5 Tb4' 69.5(9) 2_656 .
O21 Co5 Tb4' 42.4(8) . .
O24 Co5 Tb4' 152.4(12) 2_656 .
O24 Co5 Tb4' 90.5(10) . .
O24' Co5 Tb4' 83.7(10) . .
O24' Co5 Tb4' 171.5(10) 2_656 .
O21' Co5 Tb4' 84.7(6) 2_656 .
O21' Co5 Tb4' 44.5(6) . .
Tb4' Co5 Tb4' 88.06(12) 2_656 .
O6 P1 O2 114.5(6) . .
O6 P1 O4 112.1(6) . .
O2 P1 O4 103.1(7) . .
O6 P1 C21 106.6(9) . .
O2 P1 C21 110.2(8) . .
O4 P1 C21 110.5(8) . .
O6 P1 Tb1 121.2(4) . .
O2 P1 Tb1 51.0(4) . .
O4 P1 Tb1 53.0(5) . .
C21 P1 Tb1 132.2(8) . .
O9 P2 O5 114.5(8) . .
O9 P2 O45 112.8(8) . .
O5 P2 O45 102.1(7) . .
O9 P2 C24 109.1(8) . .
O5 P2 C24 110.7(9) . .
O45 P2 C24 107.4(9) . .
O9 P2 Tb2 121.1(5) . .
O5 P2 Tb2 50.7(4) . .
O45 P2 Tb2 52.4(4) . .
C24 P2 Tb2 129.8(8) . .
O7 P3 O14 120(2) . .
O7 P3 O46 107.8(12) . .
O14 P3 O46 102.7(15) . .
O7 P3 C60 113.4(13) . .
O14 P3 C60 111.5(18) . .
O46 P3 C60 98.7(13) . .
O7 P3 Tb3 119.8(11) . .
O14 P3 Tb3 55.7(12) . .
O46 P3 Tb3 48.3(5) . .
C60 P3 Tb3 123.4(12) . .
O46 P3' O14' 101.3(17) . .
O46 P3' O7 117.4(14) . .
O14' P3' O7 109(2) . .
O46 P3' C60 118.7(17) . .
O14' P3' C60 107.5(18) . .
O7 P3' C60 102.2(12) . .
O46 P3' Tb3 52.6(8) . .
O14' P3' Tb3 49.7(13) . .
O7 P3' Tb3 120.1(11) . .
C60 P3' Tb3 136.1(12) . .
O21 P4 O23 102.5(14) . .
O21 P4 O36 113.0(16) . .
O23 P4 O36 117.2(14) . .
O21 P4 C55 107.3(13) . .
O23 P4 C55 107.6(13) . .
O36 P4 C55 108.7(12) . .
P4 O23 Co3 151.5(14) . .
P4 O23 Tb4 106.9(11) . .
Co3 O23 Tb4 97.5(7) . .
P4 O21 Co5 136(2) . .
P4 O21 Tb4 95.6(12) . .
Co5 O21 Tb4 120.1(10) . .
P4 O36 Tb4 146.5(15) . 2_656
C57 C55 C80 111.5(17) . .
C57 C55 C56 111.2(16) . .
C80 C55 C56 110.8(16) . .
C57 C55 P4 108.0(16) . .
C80 C55 P4 107.6(16) . .
C56 C55 P4 107.6(16) . .
C55 C56 H56A 109.5 . .
C55 C56 H56B 109.5 . .
H56A C56 H56B 109.5 . .
C55 C56 H56C 109.5 . .
H56A C56 H56C 109.5 . .
H56B C56 H56C 109.5 . .
C55 C57 H57A 109.5 . .
C55 C57 H57B 109.5 . .
H57A C57 H57B 109.5 . .
C55 C57 H57C 109.5 . .
H57A C57 H57C 109.5 . .
H57B C57 H57C 109.5 . .
C55 C80 H80A 109.5 . .
C55 C80 H80B 109.5 . .
H80A C80 H80B 109.5 . .
C55 C80 H80C 109.5 . .
H80A C80 H80C 109.5 . .
H80B C80 H80C 109.5 . .
O21' P4' O23' 101.8(15) . .
O21' P4' O36' 111.2(18) . .
O23' P4' O36' 114.7(13) . .
O21' P4' C55' 107.9(13) . .
O23' P4' C55' 110.6(14) . .
O36' P4' C55' 110.2(11) . .
O21' P4' Tb4' 52.1(10) . .
O23' P4' Tb4' 57.2(10) . .
O36' P4' Tb4' 104.5(9) . .
C55' P4' Tb4' 144.8(8) . .
P4' O23' Co3 136.7(15) . .
P4' O23' Tb4' 91.9(13) . .
Co3 O23' Tb4' 97.6(9) . .
P4' O21' Co5 123.7(17) . .
P4' O21' Tb4' 97.2(13) . .
Co5 O21' Tb4' 93.2(10) . .
P4' O36' Tb4' 147.1(15) . 2_656
C80' C55' C57' 111.3(18) . .
C80' C55' C56' 111.1(17) . .
C57' C55' C56' 111.2(18) . .
C80' C55' P4' 107.6(17) . .
C57' C55' P4' 107.9(17) . .
C56' C55' P4' 107.5(18) . .
C55' C80' H80D 109.5 . .
C55' C80' H80E 109.5 . .
H80D C80' H80E 109.5 . .
C55' C80' H80F 109.5 . .
H80D C80' H80F 109.5 . .
H80E C80' H80F 109.5 . .
C55' C57' H57D 109.5 . .
C55' C57' H57E 109.5 . .
H57D C57' H57E 109.5 . .
C55' C57' H57F 109.5 . .
H57D C57' H57F 109.5 . .
H57E C57' H57F 109.5 . .
C55' C56' H56D 109.5 . .
C55' C56' H56E 109.5 . .
H56D C56' H56E 109.5 . .
C55' C56' H56F 109.5 . .
H56D C56' H56F 109.5 . .
H56E C56' H56F 109.5 . .
P1 O2 Co1 148.7(7) . .
P1 O2 Tb1 99.5(5) . .
Co1 O2 Tb1 102.7(4) . .
Co1 O3 Tb1 106.3(5) . .
Co1 O3 Tb2 105.4(4) . .
Tb1 O3 Tb2 108.4(5) . .
Co1 O3 H3D 112.1 . .
Tb1 O3 H3D 112.1 . .
Tb2 O3 H3D 112.1 . .
P1 O4 Co2 127.7(8) . .
P1 O4 Tb1 97.0(6) . .
Co2 O4 Tb1 110.2(5) . .
P2 O5 Co1 145.7(8) . .
P2 O5 Tb2 100.0(6) . .
Co1 O5 Tb2 101.5(4) . .
P1 O6 Tb1 149.8(7) . 2_656
P3 O7 P3' 14.3(11) . .
P3 O7 Tb2 137.4(11) . .
P3' O7 Tb2 148.0(10) . .
P2 O9 Tb3 147.1(7) . .
C53 O10 Tb1 136.5(11) . .
P3' O46 P3 5.9(16) . .
P3' O46 Co3 146.5(11) . .
P3 O46 Co3 144.4(9) . .
P3' O46 Tb3 100.9(10) . .
P3 O46 Tb3 98.2(8) . .
Co3 O46 Tb3 103.8(5) . .
P2 O45 Co4 130.6(10) . .
P2 O45 Tb2 97.5(5) . .
Co4 O45 Tb2 108.5(5) . .
C50 O20 Tb4 147(3) . .
C50 O20' Tb4' 136(3) . .
C50 O24 Co5 110(2) . .
C50 O24' Co5 115(3) . .
C38 C21 C47 112.6(18) . .
C38 C21 C103 110.6(17) . .
C47 C21 C103 110.1(16) . .
C38 C21 P1 109.7(12) . .
C47 C21 P1 106.6(12) . .
C103 C21 P1 107.1(14) . .
C71 O13 Tb1 153(2) . .
C146 C24 C92 111.1(19) . .
C146 C24 C34 109.1(19) . .
C92 C24 C34 110.1(16) . .
C146 C24 P2 109.6(13) . .
C92 C24 P2 109.6(15) . .
C34 C24 P2 107.3(15) . .
P3 O14 Co4 131(3) . .
P3 O14 Tb3 94.3(13) . .
Co4 O14 Tb3 112.8(16) . .
P3' O14' Co4 129(3) . .
P3' O14' Tb3 100.6(16) . .
Co4 O14' Tb3 109.6(16) . .
C59 O16 Tb3 160.1(14) . .
C100 C27 H27A 109.5 . .
C100 C27 H27B 109.5 . .
H27A C27 H27B 109.5 . .
C100 C27 H27C 109.5 . .
H27A C27 H27C 109.5 . .
H27B C27 H27C 109.5 . .
C53 O11 Tb2 138.6(12) . .
C74 C29 C46 114(3) . .
C74 C29 C71 111(2) . .
C46 C29 C71 109(2) . .
C74 C29 C61 110(2) . .
C46 C29 C61 105(2) . .
C71 C29 C61 107(3) . .
C59 O17 Co4 119.4(14) . .
C24 C34 H34A 109.5 . .
C24 C34 H34B 109.5 . .
H34A C34 H34B 109.5 . .
C24 C34 H34C 109.5 . .
H34A C34 H34C 109.5 . .
H34B C34 H34C 109.5 . .
C63 O19 Tb3 138.6(13) . .
C63 O18 Tb4 115.5(19) . .
C63 O18' Tb4' 138(2) . .
C21 C38 H38A 109.5 . .
C21 C38 H38B 109.5 . .
H38A C38 H38B 109.5 . .
C21 C38 H38C 109.5 . .
H38A C38 H38C 109.5 . .
H38B C38 H38C 109.5 . .
C42 O15 C42' 20(3) . .
C42 O15 Co4 111(3) . .
C42' O15 Co4 111(2) . .
C21 C47 H47A 109.5 . .
C21 C47 H47B 109.5 . .
H47A C47 H47B 109.5 . .
C21 C47 H47C 109.5 . .
H47A C47 H47C 109.5 . .
H47B C47 H47C 109.5 . .
C29 C46 H46A 109.5 . .
C29 C46 H46B 109.5 . .
H46A C46 H46B 109.5 . .
C29 C46 H46C 109.5 . .
H46A C46 H46C 109.5 . .
H46B C46 H46C 109.5 . .
C71 O12 Co2 121(4) . .
C71 O12' Co2 123(6) . .
O10 C53 O11 121.4(17) . .
O10 C53 C100 119.3(14) . .
O11 C53 C100 119.3(17) . .
C60 C54 H54B 108.9 . .
C60 C54 H54C 108.2 . .
H54B C54 H54C 107.0 . .
C60 C54 H54A 115.4 . .
H54B C54 H54A 108.6 . .
H54C C54 H54A 108.4 . .
C60 C58 H58A 109.5 . .
C60 C58 H58B 109.5 . .
H58A C58 H58B 109.5 . .
C60 C58 H58C 109.5 . .
H58A C58 H58C 109.5 . .
H58B C58 H58C 109.5 . .
O17 C59 O16 123(2) . .
O17 C59 C127 122.5(15) . .
O16 C59 C127 115.0(15) . .
C54 C60 C58 110.4(19) . .
C54 C60 C62 110(2) . .
C58 C60 C62 111.5(19) . .
C54 C60 P3' 104.4(15) . .
C58 C60 P3' 115.3(16) . .
C62 C60 P3' 105.0(14) . .
C54 C60 P3 113.7(15) . .
C58 C60 P3 101.4(15) . .
C62 C60 P3 109.7(15) . .
P3' C60 P3 14.2(10) . .
C29 C61 H61A 109.5 . .
C29 C61 H61B 109.5 . .
H61A C61 H61B 109.5 . .
C29 C61 H61C 109.5 . .
H61A C61 H61C 109.5 . .
H61B C61 H61C 109.5 . .
C60 C62 H62A 109.5 . .
C60 C62 H62B 109.5 . .
H62A C62 H62B 109.5 . .
C60 C62 H62C 109.5 . .
H62A C62 H62C 109.5 . .
H62B C62 H62C 109.5 . .
O18' C63 O19 111(3) . .
O18' C63 O18 35.3(19) . .
O19 C63 O18 130.4(19) . .
O18' C63 C97 128(3) . .
O19 C63 C97 118(2) . .
O18 C63 C97 111(2) . .
O12' C71 O13 124(5) . .
O12' C71 O12 9(7) . .
O13 C71 O12 121(3) . .
O12' C71 C29 117(5) . .
O13 C71 C29 117(3) . .
O12 C71 C29 121(3) . .
C29 C74 H74A 109.5 . .
C29 C74 H74B 109.5 . .
H74A C74 H74B 109.5 . .
C29 C74 H74C 109.5 . .
H74A C74 H74C 109.5 . .
H74B C74 H74C 109.5 . .
C97 C82 H82A 109.5 . .
C97 C82 H82B 109.5 . .
H82A C82 H82B 109.5 . .
C97 C82 H82C 109.5 . .
H82A C82 H82C 109.5 . .
H82B C82 H82C 109.5 . .
C97 C87 H87A 109.5 . .
C97 C87 H87B 109.5 . .
H87A C87 H87B 109.5 . .
C97 C87 H87C 109.5 . .
H87A C87 H87C 109.5 . .
H87B C87 H87C 109.5 . .
C45 C48 H48A 109.5 . .
C45 C48 H48B 109.5 . .
H48A C48 H48B 109.5 . .
C45 C48 H48C 109.5 . .
H48A C48 H48C 109.5 . .
H48B C48 H48C 109.5 . .
C24 C92 H92A 109.5 . .
C24 C92 H92B 109.5 . .
H92A C92 H92B 109.5 . .
C24 C92 H92C 109.5 . .
H92A C92 H92C 109.5 . .
H92B C92 H92C 109.5 . .
C100 C93 H93A 109.5 . .
C100 C93 H93B 109.5 . .
H93A C93 H93B 109.5 . .
C100 C93 H93C 109.5 . .
H93A C93 H93C 109.5 . .
H93B C93 H93C 109.5 . .
C97 C95 H95A 109.5 . .
C97 C95 H95B 109.5 . .
H95A C95 H95B 109.5 . .
C97 C95 H95C 109.5 . .
H95A C95 H95C 109.5 . .
H95B C95 H95C 109.5 . .
C63 C97 C87 111.0(19) . .
C63 C97 C82 105.8(18) . .
C87 C97 C82 110(2) . .
C63 C97 C95 110.3(18) . .
C87 C97 C95 111.0(19) . .
C82 C97 C95 108.5(19) . .
C27 C100 C93 118(2) . .
C27 C100 C53 113.9(19) . .
C93 C100 C53 114.9(18) . .
C27 C100 C150 103(2) . .
C93 C100 C150 103(2) . .
C53 C100 C150 100(2) . .
C21 C103 H10A 109.5 . .
C21 C103 H10B 109.5 . .
H10A C103 H10B 109.5 . .
C21 C103 H10C 109.5 . .
H10A C103 H10C 109.5 . .
H10B C103 H10C 109.5 . .
O24' C50 O20 122(3) . .
O24' C50 O20' 121(3) . .
O20 C50 O20' 27(3) . .
O24' C50 O24 39(2) . .
O20 C50 O24 109(3) . .
O20' C50 O24 127(3) . .
O24' C50 C45 117(2) . .
O20 C50 C45 121(2) . .
O20' C50 C45 112(2) . .
O24 C50 C45 120.0(18) . .
C24 C146 H14A 109.5 . .
C24 C146 H14B 109.5 . .
H14A C146 H14B 109.5 . .
C24 C146 H14C 109.5 . .
H14A C146 H14C 109.5 . .
H14B C146 H14C 109.5 . .
C100 C150 H15A 109.5 . .
C100 C150 H15B 109.5 . .
H15A C150 H15B 109.5 . .
C100 C150 H15C 109.5 . .
H15A C150 H15C 109.5 . .
H15B C150 H15C 109.5 . .
C75 O25 Tb1 159(2) . .
C75 O25 Tb2 93.4(16) . .
Tb1 O25 Tb2 97.5(13) . .
C75 O26 Tb2 100.5(17) . .
O25 C75 O26 116.9(13) . .
O25 C75 C4 122(2) . .
O26 C75 C4 121(2) . .
C75 C4 C37 109.5(19) . .
C75 C4 C77 107.7(19) . .
C37 C4 C77 111.9(18) . .
C75 C4 C36 107.3(19) . .
C37 C4 C36 110.0(19) . .
C77 C4 C36 110.2(19) . .
C4 C36 H36A 109.5 . .
C4 C36 H36B 109.5 . .
H36A C36 H36B 109.5 . .
C4 C36 H36C 109.5 . .
H36A C36 H36C 109.5 . .
H36B C36 H36C 109.5 . .
C4 C37 H37A 109.5 . .
C4 C37 H37B 109.5 . .
H37A C37 H37B 109.5 . .
C4 C37 H37C 109.5 . .
H37A C37 H37C 109.5 . .
H37B C37 H37C 109.5 . .
C4 C77 H77A 109.5 . .
C4 C77 H77B 109.5 . .
H77A C77 H77B 109.5 . .
C4 C77 H77C 109.5 . .
H77A C77 H77C 109.5 . .
H77B C77 H77C 109.5 . .
C75' O25' Tb2 92(3) . .
C75' O25' Tb1 155(3) . .
Tb2 O25' Tb1 104.2(14) . .
C75' O26' Tb2 94(2) . .
O25' C75' O26' 118(3) . .
O25' C75' C4' 125(3) . .
O26' C75' C4' 117(3) . .
O25' C75' Tb2 60(2) . .
O26' C75' Tb2 58.0(19) . .
C4' C75' Tb2 167(2) . .
C37' C4' C36' 112(2) . .
C37' C4' C77' 111(2) . .
C36' C4' C77' 112(2) . .
C37' C4' C75' 108(2) . .
C36' C4' C75' 107(2) . .
C77' C4' C75' 107(2) . .
C4' C77' H77D 109.5 . .
C4' C77' H77E 109.5 . .
H77D C77' H77E 109.5 . .
C4' C77' H77F 109.5 . .
H77D C77' H77F 109.5 . .
H77E C77' H77F 109.5 . .
C4' C37' H37D 109.5 . .
C4' C37' H37E 109.5 . .
H37D C37' H37E 109.5 . .
C4' C37' H37F 109.5 . .
H37D C37' H37F 109.5 . .
H37E C37' H37F 109.5 . .
C4' C36' H36D 109.5 . .
C4' C36' H36E 109.5 . .
H36D C36' H36E 109.5 . .
C4' C36' H36F 109.5 . .
H36D C36' H36F 109.5 . .
H36E C36' H36F 109.5 . .
C39 C127 C3 110.8(16) . .
C39 C127 C2 110.1(16) . .
C3 C127 C2 109.0(16) . .
C39 C127 C59 110.5(17) . .
C3 C127 C59 108.8(14) . .
C2 C127 C59 107.5(16) . .
C127 C39 H39A 109.5 . .
C127 C39 H39B 109.5 . .
H39A C39 H39B 109.5 . .
C127 C39 H39C 109.5 . .
H39A C39 H39C 109.5 . .
H39B C39 H39C 109.5 . .
C127 C2 H2A 109.5 . .
C127 C2 H2B 109.5 . .
H2A C2 H2B 109.5 . .
C127 C2 H2C 109.5 . .
H2A C2 H2C 109.5 . .
H2B C2 H2C 109.5 . .
C127 C3 H3A 109.5 . .
C127 C3 H3B 109.5 . .
H3A C3 H3B 109.5 . .
C127 C3 H3C 109.5 . .
H3A C3 H3C 109.5 . .
H3B C3 H3C 109.5 . .
H2D C2' H2E 109.5 . .
H2D C2' H2F 109.5 . .
H2E C2' H2F 109.5 . .
H39D C39' H39E 109.5 . .
H39D C39' H39F 109.5 . .
H39E C39' H39F 109.5 . .
C45 C44 H44A 109.5 . .
C45 C44 H44B 109.5 . .
H44A C44 H44B 109.5 . .
C45 C44 H44C 109.5 . .
H44A C44 H44C 109.5 . .
H44B C44 H44C 109.5 . .
C48 C45 C44 109.0(15) . .
C48 C45 C43 109.3(15) . .
C44 C45 C43 109.3(14) . .
C48 C45 C50 110.1(15) . .
C44 C45 C50 109.2(15) . .
C43 C45 C50 109.9(14) . .
C45 C43 H43A 109.5 . .
C45 C43 H43B 109.5 . .
H43A C43 H43B 109.5 . .
C45 C43 H43C 109.5 . .
H43A C43 H43C 109.5 . .
H43B C43 H43C 109.5 . .
O31 N1 O33 123(3) . .
O31 N1 O32 123(3) . .
O33 N1 O32 114(2) . .
O31 N1 O30 23.6(16) . 2_656
O33 N1 O30 123(2) . 2_656
O32 N1 O30 118(2) . 2_656
O30 O31 N1 118(4) 2_656 .
N1 O32 Co3 123.2(18) . .
N1 O32 Co1 87.4(16) . .
Co3 O32 Co1 148.9(10) . .
N1 O33 Co1 99.9(18) . .
O30 N2 O28 122(3) . .
O30 N2 O29 126(3) . .
O28 N2 O29 112(3) . .
N2 O28 Co3 96(3) . .
O29 O29 N2 163(2) 2_656 .
O29 O29 Co3 85(2) 2_656 .
N2 O29 Co3 89.1(18) . .
O29 O29 Co3 66(2) 2_656 2_656
N2 O29 Co3 120.6(19) . 2_656
Co3 O29 Co3 150.2(9) . 2_656
O31 O30 N2 137(4) 2_656 .
O31 O30 N1 38(3) 2_656 2_656
N2 O30 N1 102(2) . 2_656
O33' N1' O31' 119(3) . .
O33' N1' O32' 116(3) . .
O31' N1' O32' 125(3) . .
O33' N1' O30' 128(3) . 2_656
O31' N1' O30' 18.0(16) . 2_656
O32' N1' O30' 114(2) . 2_656
O30' O31' N1' 125(5) 2_656 .
O30' O31' N2' 34(4) 2_656 2_656
N1' O31' N2' 92(2) . 2_656
N1' O32' Co1 124.8(19) . .
N1' O32' Co3 87.4(17) . .
Co1 O32' Co3 147.4(11) . .
N1' O33' Co3 97(3) . .
O30' N2' O29' 119(3) . .
O30' N2' O28' 123(3) . .
O29' N2' O28' 117(2) . .
O30' N2' O31' 17.2(18) . 2_656
O29' N2' O31' 121(2) . 2_656
O28' N2' O31' 118(2) . 2_656
O28' O28' N2' 138(3) 2_656 .
O28' O28' Co1 93(2) 2_656 2_656
N2' O28' Co1 126.9(17) . 2_656
N2' O29' Co1 101.1(18) . .
O31' O30' N2' 129(5) 2_656 .
O31' O30' N1' 37(4) 2_656 2_656
N2' O30' N1' 93(2) . 2_656
C42 O8 Tb2 148(4) . .
O15 C42 O8 117(5) . .
O15 C42 C32 121(3) . .
O8 C42 C32 121(3) . .
C42 C32 C51 116(2) . .
C42 C32 C41 115(2) . .
C51 C32 C41 105(2) . .
C42 C32 C40 114(2) . .
C51 C32 C40 102(2) . .
C41 C32 C40 103(2) . .
C32 C51 H51A 109.5 . .
C32 C51 H51B 109.5 . .
H51A C51 H51B 109.5 . .
C32 C51 H51C 109.5 . .
H51A C51 H51C 109.5 . .
H51B C51 H51C 109.5 . .
C32 C40 H40A 109.5 . .
C32 C40 H40B 109.5 . .
H40A C40 H40B 109.5 . .
C32 C40 H40C 109.5 . .
H40A C40 H40C 109.5 . .
H40B C40 H40C 109.5 . .
C32 C41 H41A 109.5 . .
C32 C41 H41B 109.5 . .
H41A C41 H41B 109.5 . .
C32 C41 H41C 109.5 . .
H41A C41 H41C 109.5 . .
H41B C41 H41C 109.5 . .
C42' O8' Tb2 155(4) . .
C32' C51' H51D 109.5 . .
C32' C51' H51E 109.5 . .
H51D C51' H51E 109.5 . .
C32' C51' H51F 109.5 . .
H51D C51' H51F 109.5 . .
H51E C51' H51F 109.5 . .
C51' C32' C40' 110(2) . .
C51' C32' C42' 107(3) . .
C40' C32' C42' 107(2) . .
C32' C40' H40D 109.5 . .
C32' C40' H40E 109.5 . .
H40D C40' H40E 109.5 . .
C32' C40' H40F 109.5 . .
H40D C40' H40F 109.5 . .
H40E C40' H40F 109.5 . .
O8' C42' O15 120(5) . .
O8' C42' C32' 116(4) . .
O15 C42' C32' 124(2) . .
H2WA O2W H2WB 119.7 . .

loop_
_geom_bond_atom_site_label_1
_geom_bond_atom_site_label_2
_geom_bond_distance
_geom_bond_site_symmetry_2
Tb1 O25 2.16(2) .
Tb1 O6 2.223(11) 2_656
Tb1 O13 2.270(14) .
Tb1 O10 2.273(13) .
Tb1 O3 2.342(12) .
Tb1 O2 2.426(10) .
Tb1 O4 2.480(13) .
Tb1 O25' 2.48(3) .
Tb1 P1 3.081(5) .
Tb1 Co1 3.507(2) .
Tb1 Tb2 3.8056(16) .
Tb2 O8' 2.17(4) .
Tb2 O11 2.277(11) .
Tb2 O7 2.281(17) .
Tb2 O26' 2.30(4) .
Tb2 O25' 2.34(4) .
Tb2 O3 2.350(11) .
Tb2 O5 2.421(11) .
Tb2 O8 2.44(3) .
Tb2 O45 2.461(11) .
Tb2 C75' 2.70(4) .
Tb2 O26 2.71(4) .
Tb2 O25 2.86(4) .
Tb3 O22 2.03(2) .
Tb3 O9 2.238(14) .
Tb3 O34 2.25(2) .
Tb3 O16 2.291(15) .
Tb3 O19 2.310(13) .
Tb3 O14' 2.32(3) .
Tb3 O46 2.414(11) .
Tb3 O34' 2.48(3) .
Tb3 O38' 2.48(3) .
Tb3 O14 2.65(3) .
Tb3 O22' 2.78(3) .
Tb3 C81' 2.79(3) .
Tb4 O36 2.14(3) 2_656
Tb4 O34 2.26(2) .
Tb4 O38 2.37(2) .
Tb4 O18 2.37(2) .
Tb4 O20 2.44(4) .
Tb4 O22 2.49(3) .
Tb4 O23 2.53(2) .
Tb4 O21 2.81(3) .
Tb4 C81 2.90(2) .
Tb4 Co3 3.486(3) .
O34 Co3 2.226(4) .
O34 H34D 1.0000 .
C81 O22 1.276(10) .
C81 O38 1.301(10) .
C81 C90 1.503(9) .
C90 C85 1.510(10) .
C90 C91 1.522(19) .
C90 C88 1.545(19) .
C88 H88A 0.9800 .
C88 H88B 0.9800 .
C88 H88C 0.9800 .
C85 H85A 0.9800 .
C85 H85B 0.9800 .
C85 H85C 0.9800 .
C91 H91A 0.9800 .
C91 H91B 0.9800 .
C91 H91C 0.9800 .
Tb4' O36' 2.13(3) 2_656
Tb4' O20' 2.23(4) .
Tb4' O22' 2.37(3) .
Tb4' O21' 2.42(3) .
Tb4' O34' 2.44(3) .
Tb4' O18' 2.53(3) .
Tb4' O23' 2.56(3) .
Tb4' P4' 3.045(9) .
Tb4' Co5 3.451(4) .
Tb4' Co3 3.503(3) .
O34' Co3 1.91(2) .
O34' H34E 1.0000 .
C81' O38' 1.283(10) .
C81' O22' 1.283(10) .
C81' C90' 1.494(10) .
C90' C91' 1.48(2) .
C90' C88' 1.49(2) .
C90' C85' 1.494(10) .
C91' H91D 0.9800 .
C91' H91E 0.9800 .
C91' H91F 0.9800 .
C85' H85D 0.9800 .
C85' H85E 0.9800 .
C85' H85F 0.9800 .
C88' H88D 0.9800 .
C88' H88E 0.9800 .
C88' H88F 0.9800 .
Co1 O3 2.033(10) .
Co1 O29' 2.05(2) .
Co1 O2 2.055(11) .
Co1 O33 2.06(2) .
Co1 O28' 2.07(2) 2_656
Co1 O5 2.079(11) .
Co1 O32' 2.22(2) .
Co1 O32 2.29(2) .
Co2 O12 1.84(6) 2_656
Co2 O12 1.84(6) .
Co2 O4 1.991(11) .
Co2 O4 1.991(11) 2_656
Co2 O12' 2.07(6) .
Co2 O12' 2.07(6) 2_656
Co3 O28 2.01(4) .
Co3 O46 2.022(13) .
Co3 O23' 2.08(2) .
Co3 O23 2.08(2) .
Co3 O33' 2.09(3) .
Co3 O29 2.14(2) .
Co3 O32 2.19(2) .
Co3 O32' 2.27(2) .
Co3 O29 2.32(2) 2_656
Co4 O14 1.80(4) .
Co4 O17 1.946(13) .
Co4 O15 1.996(17) .
Co4 O45 2.011(15) .
Co4 O14' 2.26(4) .
Co5 O21 1.69(3) 2_656
Co5 O21 1.69(3) .
Co5 O24 1.90(3) 2_656
Co5 O24 1.90(3) .
Co5 O24' 2.14(4) .
Co5 O24' 2.14(4) 2_656
Co5 O21' 2.32(4) 2_656
Co5 O21' 2.32(4) .
Co5 Tb4' 3.451(4) 2_656
P1 O6 1.516(12) .
P1 O2 1.542(12) .
P1 O4 1.549(12) .
P1 C21 1.816(15) .
P2 O9 1.518(14) .
P2 O5 1.530(11) .
P2 O45 1.559(13) .
P2 C24 1.82(2) .
P3 O7 1.36(2) .
P3 O14 1.61(3) .
P3 O46 1.78(2) .
P3 C60 1.85(3) .
P3' O46 1.36(2) .
P3' O14' 1.50(4) .
P3' O7 1.63(3) .
P3' C60 1.84(3) .
P4 O21 1.589(19) .
P4 O23 1.590(19) .
P4 O36 1.60(2) .
P4 C55 1.85(3) .
O36 Tb4 2.14(3) 2_656
C55 C57 1.55(3) .
C55 C80 1.56(3) .
C55 C56 1.56(3) .
C56 H56A 0.9800 .
C56 H56B 0.9800 .
C56 H56C 0.9800 .
C57 H57A 0.9800 .
C57 H57B 0.9800 .
C57 H57C 0.9800 .
C80 H80A 0.9800 .
C80 H80B 0.9800 .
C80 H80C 0.9800 .
P4' O21' 1.56(3) .
P4' O23' 1.57(3) .
P4' O36' 1.62(3) .
P4' C55' 1.85(4) .
O36' Tb4' 2.13(3) 2_656
C55' C80' 1.52(3) .
C55' C57' 1.53(3) .
C55' C56' 1.53(3) .
C80' H80D 0.9800 .
C80' H80E 0.9800 .
C80' H80F 0.9800 .
C57' H57D 0.9800 .
C57' H57E 0.9800 .
C57' H57F 0.9800 .
C56' H56D 0.9800 .
C56' H56E 0.9800 .
C56' H56F 0.9800 .
O3 H3D 1.0000 .
O6 Tb1 2.223(11) 2_656
O10 C53 1.292(10) .
O20 C50 1.24(4) .
O20' C50 1.40(5) .
O24 C50 1.51(4) .
O24' C50 1.13(4) .
C21 C38 1.53(3) .
C21 C47 1.54(3) .
C21 C103 1.55(3) .
O13 C71 1.26(3) .
C24 C146 1.52(3) .
C24 C92 1.52(2) .
C24 C34 1.54(3) .
O16 C59 1.252(17) .
C27 C100 1.44(3) .
C27 H27A 0.9800 .
C27 H27B 0.9800 .
C27 H27C 0.9800 .
O11 C53 1.293(9) .
C29 C74 1.48(4) .
C29 C46 1.50(3) .
C29 C71 1.53(4) .
C29 C61 1.57(4) .
O17 C59 1.250(17) .
C34 H34A 0.9800 .
C34 H34B 0.9800 .
C34 H34C 0.9800 .
O19 C63 1.24(3) .
O18 C63 1.43(4) .
O18' C63 1.14(3) .
C38 H38A 0.9800 .
C38 H38B 0.9800 .
C38 H38C 0.9800 .
O15 C42 1.22(3) .
O15 C42' 1.46(6) .
C47 H47A 0.9800 .
C47 H47B 0.9800 .
C47 H47C 0.9800 .
C46 H46A 0.9800 .
C46 H46B 0.9800 .
C46 H46C 0.9800 .
O12 C71 1.40(7) .
O12' C71 1.10(8) .
C53 C100 1.48(3) .
C54 C60 1.496(10) .
C54 H54B 0.9625 .
C54 H54C 0.9552 .
C54 H54A 0.9656 .
C58 C60 1.497(10) .
C58 H58A 0.9800 .
C58 H58B 0.9800 .
C58 H58C 0.9800 .
C59 C127 1.53(3) .
C60 C62 1.501(10) .
C61 H61A 0.9800 .
C61 H61B 0.9800 .
C61 H61C 0.9800 .
C62 H62A 0.9800 .
C62 H62B 0.9800 .
C62 H62C 0.9800 .
C63 C97 1.51(2) .
C74 H74A 0.9800 .
C74 H74B 0.9800 .
C74 H74C 0.9800 .
C82 C97 1.54(3) .
C82 H82A 0.9800 .
C82 H82B 0.9800 .
C82 H82C 0.9800 .
C87 C97 1.53(3) .
C87 H87A 0.9800 .
C87 H87B 0.9800 .
C87 H87C 0.9800 .
C48 C45 1.46(2) .
C48 H48A 0.9800 .
C48 H48B 0.9800 .
C48 H48C 0.9800 .
C92 H92A 0.9800 .
C92 H92B 0.9800 .
C92 H92C 0.9800 .
C93 C100 1.47(4) .
C93 H93A 0.9800 .
C93 H93B 0.9800 .
C93 H93C 0.9800 .
C95 C97 1.55(3) .
C95 H95A 0.9800 .
C95 H95B 0.9800 .
C95 H95C 0.9800 .
C100 C150 1.64(3) .
C103 H10A 0.9800 .
C103 H10B 0.9800 .
C103 H10C 0.9800 .
C50 C45 1.49(3) .
C146 H14A 0.9800 .
C146 H14B 0.9800 .
C146 H14C 0.9800 .
C150 H15A 0.9800 .
C150 H15B 0.9800 .
C150 H15C 0.9800 .
O25 C75 1.288(10) .
O26 C75 1.291(9) .
C75 C4 1.491(11) .
C4 C37 1.50(3) .
C4 C77 1.51(3) .
C4 C36 1.52(3) .
C36 H36A 0.9800 .
C36 H36B 0.9800 .
C36 H36C 0.9800 .
C37 H37A 0.9800 .
C37 H37B 0.9800 .
C37 H37C 0.9800 .
C77 H77A 0.9800 .
C77 H77B 0.9800 .
C77 H77C 0.9800 .
O25' C75' 1.288(10) .
O26' C75' 1.289(10) .
C75' C4' 1.489(11) .
C4' C37' 1.44(3) .
C4' C36' 1.44(3) .
C4' C77' 1.44(3) .
C77' H77D 0.9800 .
C77' H77E 0.9800 .
C77' H77F 0.9800 .
C37' H37D 0.9800 .
C37' H37E 0.9800 .
C37' H37F 0.9800 .
C36' H36D 0.9800 .
C36' H36E 0.9800 .
C36' H36F 0.9800 .
C127 C39 1.494(10) .
C127 C3 1.508(19) .
C127 C2 1.53(2) .
C39 H39A 0.9800 .
C39 H39B 0.9800 .
C39 H39C 0.9800 .
C2 H2A 0.9800 .
C2 H2B 0.9800 .
C2 H2C 0.9800 .
C3 H3A 0.9800 .
C3 H3B 0.9800 .
C3 H3C 0.9800 .
C2' H2D 0.9800 .
C2' H2E 0.9800 .
C2' H2F 0.9800 .
C39' H39D 0.9800 .
C39' H39E 0.9800 .
C39' H39F 0.9800 .
C44 C45 1.47(2) .
C44 H44A 0.9800 .
C44 H44B 0.9800 .
C44 H44C 0.9800 .
C45 C43 1.47(2) .
C43 H43A 0.9800 .
C43 H43B 0.9800 .
C43 H43C 0.9800 .
N1 O31 1.24(3) .
N1 O33 1.24(3) .
N1 O32 1.30(3) .
N1 O30 1.77(4) 2_656
O31 O30 0.81(3) 2_656
N2 O30 1.20(4) .
N2 O28 1.29(6) .
N2 O29 1.33(3) .
O29 O29 1.12(4) 2_656
O29 Co3 2.32(2) 2_656
O30 O31 0.81(3) 2_656
O30 N1 1.77(4) 2_656
N1' O33' 1.24(4) .
N1' O31' 1.26(4) .
N1' O32' 1.29(3) .
N1' O30' 1.71(4) 2_656
O31' O30' 0.64(3) 2_656
O31' N2' 1.68(4) 2_656
N2' O30' 1.20(3) .
N2' O29' 1.28(3) .
N2' O28' 1.31(3) .
N2' O31' 1.68(4) 2_656
O28' O28' 1.17(4) 2_656
O28' Co1 2.07(2) 2_656
O30' O31' 0.64(3) 2_656
O30' N1' 1.71(4) 2_656
O8 C42 1.22(2) .
C42 C32 1.46(7) .
C32 C51 1.493(10) .
C32 C41 1.51(2) .
C32 C40 1.52(2) .
C51 H51A 0.9800 .
C51 H51B 0.9800 .
C51 H51C 0.9800 .
C40 H40A 0.9800 .
C40 H40B 0.9800 .
C40 H40C 0.9800 .
C41 H41A 0.9800 .
C41 H41B 0.9800 .
C41 H41C 0.9800 .
O8' C42' 1.22(2) .
C51' C32' 1.492(10) .
C51' H51D 0.9800 .
C51' H51E 0.9800 .
C51' H51F 0.9800 .
C32' C40' 1.50(2) .
C32' C42' 1.54(8) .
C40' H40D 0.9800 .
C40' H40E 0.9800 .
C40' H40F 0.9800 .
O2W H2WA 0.8551 .
O2W H2WB 0.8455 .
